data_4129510
loop_
_publ_author_name
'de Ruiter, Graham'
'Thompson, Niklas B.'
'Lionetti, Davide'
'Agapie, Theodor'

_publ_section_title
;
 Nitric oxide activation by distal redox modulation in tetranuclear iron
 nitrosyl complexes.
;
_journal_issue 44
_journal_name_full 'Journal of the American Chemical Society'
_journal_page_first 14094
_journal_page_last 14106
_journal_paper_doi 10.1021/jacs.5b07397
_journal_volume 137
_journal_year 2015
_chemical_formula_moiety 'C84 H60 Fe4 N12 O4, 0.89(C H2 Cl2), 3(C F3 O3 S), 0.55(C4 H10 O)'
_chemical_formula_sum 'C90.1 H67.3 Cl1.78 F9 Fe4 N12 O13.55 S3'
_chemical_formula_weight 2088.54
_space_group_crystal_system triclinic
_space_group_IT_number 2
_space_group_name_Hall '-P 1'
_space_group_name_H-M_alt 'P -1'
_atom_sites_solution_hydrogens geom
_atom_sites_solution_primary direct
_atom_sites_solution_secondary difmap
_audit_creation_date 2015-05-18
_audit_creation_method
;
Olex2 1.2
(compiled 2015.01.26 svn.r3151 for OlexSys, GUI svn.r4998)
SHELXL-2014,
and manual edit
;
_cell_angle_alpha 99.6189(19)
_cell_angle_beta 94.3724(19)
_cell_angle_gamma 93.4051(18)
_cell_formula_units_Z 2
_cell_length_a 15.4560(7)
_cell_length_b 15.4962(7)
_cell_length_c 19.2923(10)
_cell_measurement_reflns_used 9975
_cell_measurement_temperature 100(2)
_cell_measurement_theta_max 32.40
_cell_measurement_theta_min 2.42
_cell_volume 4530.2(4)
_computing_cell_refinement 'SAINT v8.34A (Bruker-AXS, 2007)'
_computing_data_collection 'APEX2 v2014.11-0 (Bruker-AXS, 2014)'
_computing_data_reduction 'SAINT v8.34A (Bruker-AXS, 2007)'
_computing_molecular_graphics 'DIAMOND 3 (Crystal Impact, 1999)'
_computing_publication_material 'Olex2 (Dolomanov et al., 2009)'
_computing_structure_refinement 'SHELXL-2014/7 (Sheldrick, 2014)'
_computing_structure_solution 'XT-2014/4 (Sheldrick, 2012)'
_diffrn_ambient_temperature 100.03
_diffrn_detector 'CMOS Area Detector'
_diffrn_detector_area_resol_mean 10.24
_diffrn_detector_type 'Bruker PHOTON 100 CMOS'
_diffrn_measured_fraction_theta_full 0.998
_diffrn_measured_fraction_theta_max 0.999
_diffrn_measurement_device '\k-geometry diffractometer'
_diffrn_measurement_device_type 'Bruker D8 VENTURE Kappa Duo PHOTON 100 CMOS'
_diffrn_measurement_method '\f and \w scans'
_diffrn_radiation_monochromator 'multilayer mirrors'
_diffrn_radiation_type MoK\a
_diffrn_radiation_wavelength 0.71073
_diffrn_reflns_av_R_equivalents 0.0651
_diffrn_reflns_av_unetI/netI 0.0517
_diffrn_reflns_Laue_measured_fraction_full 0.998
_diffrn_reflns_Laue_measured_fraction_max 0.999
_diffrn_reflns_limit_h_max 23
_diffrn_reflns_limit_h_min -23
_diffrn_reflns_limit_k_max 23
_diffrn_reflns_limit_k_min -23
_diffrn_reflns_limit_l_max 29
_diffrn_reflns_limit_l_min -29
_diffrn_reflns_number 242554
_diffrn_reflns_point_group_measured_fraction_full 0.998
_diffrn_reflns_point_group_measured_fraction_max 0.999
_diffrn_reflns_theta_full 25.242
_diffrn_reflns_theta_max 32.577
_diffrn_reflns_theta_min 2.388
_diffrn_source 'I\mS HB micro-focus sealed tube'
_diffrn_source_current 1
_diffrn_source_power 0.05
_diffrn_source_type 'Incoatech I\mS HB'
_diffrn_source_voltage 50
_diffrn_standards_number 0
_exptl_absorpt_coefficient_mu 0.838
_exptl_absorpt_correction_T_max 0.7471
_exptl_absorpt_correction_T_min 0.6899
_exptl_absorpt_correction_type multi-scan
_exptl_absorpt_process_details
;
SADABS-2014/5 (Bruker,2014) was used for absorption correction.
wR2(int) was 0.0933 before and 0.0549 after correction.
The Ratio of minimum to maximum transmission is 0.9234.
The \l/2 correction factor is 0.00150.
;
_exptl_crystal_colour violet
_exptl_crystal_colour_primary violet
_exptl_crystal_density_diffrn 1.531
_exptl_crystal_density_method 'not measured'
_exptl_crystal_description plate
_exptl_crystal_F_000 2127
_exptl_crystal_size_max 0.214
_exptl_crystal_size_mid 0.182
_exptl_crystal_size_min 0.146
_refine_diff_density_max 2.627
_refine_diff_density_min -1.222
_refine_diff_density_rms 0.144
_refine_ls_extinction_method none
_refine_ls_goodness_of_fit_ref 1.036
_refine_ls_hydrogen_treatment constr
_refine_ls_matrix_type full
_refine_ls_number_parameters 1549
_refine_ls_number_reflns 32996
_refine_ls_number_restraints 708
_refine_ls_restrained_S_all 1.102
_refine_ls_R_factor_all 0.1120
_refine_ls_R_factor_gt 0.0740
_refine_ls_shift/su_max 0.001
_refine_ls_shift/su_mean 0.000
_refine_ls_structure_factor_coef Fsqd
_refine_ls_weighting_details 'w=1/[\s^2^(Fo^2^)+(0.1114P)^2^+12.8628P] where P=(Fo^2^+2Fc^2^)/3'
_refine_ls_weighting_scheme calc
_refine_ls_wR_factor_gt 0.1981
_refine_ls_wR_factor_ref 0.2232
_reflns_Friedel_coverage 0.000
_reflns_number_gt 23072
_reflns_number_total 32996
_reflns_threshold_expression 'I > 2\s(I)'
_cod_data_source_file ja5b07397_si_006.cif
_cod_data_source_block p15147_f
_cod_original_formula_sum 'C90.10 H67.30 Cl1.78 F9 Fe4 N12 O13.55 S3'
_cod_database_code 4129510
_shelxl_version_number 2014-2
_shelx_space_group_comment
;
The symmetry employed for this shelxl refinement is uniquely defined
by the following loop, which should always be used as a source of
symmetry information in preference to the above space-group names.
They are only intended as comments.
;
_shelx_estimated_absorpt_t_max 0.887
_shelx_estimated_absorpt_t_min 0.841
_olex2_refinement_description
;
1. Fixed Uiso
 At 1.2 times of:
  All C(H) groups, All C(H,H) groups
 At 1.5 times of:
  All C(H,H,H) groups
2. Restrained distances
 H67-H10T
 2.2 with sigma of 0.01
 H68-H10L
 2.2 with sigma of 0.01
 H10S_$1-H25
 2.3 with sigma of 0.01
 H68-H10R_$1
 2.3 with sigma of 0.01
 O100-C102
 1.41 with sigma of 0.01
 O100-C101
 1.41 with sigma of 0.01
 C101-C100
 1.57 with sigma of 0.01
 C103-C102
 1.57 with sigma of 0.01
 C103-O100
 2.3456 with sigma of 0.01
 O100-C100
 2.3456 with sigma of 0.01
 C102-C101
 2.3409 with sigma of 0.01
 C103-C100
 4.7431 with sigma of 0.01
 H68-H10P_$1
 2.2 with sigma of 0.01
3. Uiso/Uaniso restraints and constraints
Uanis(C108) \\sim Ueq: with sigma of 0.001 and sigma for terminal atoms of 0.1
Uanis(C106) \\sim Ueq, Uanis(O101) \\sim Ueq, Uanis(C105) \\sim Ueq,
Uanis(C104) \\sim Ueq, Uanis(C107) \\sim Ueq, : with sigma of 0.01 and sigma
for terminal atoms of 0.1
Uanis(O101) \\sim Ueq: with sigma of 0.001 and sigma for terminal atoms of 0.1
4. Rigid body (RIGU) restrains
 S203, F211, F209, F210, O209, O210, O211, C203
 with sigma for 1-2 distances of 0.004 and sigma for 1-3 distances of 0.004
 S204, F212, F213, F214, O214, O212, O213, C204
 with sigma for 1-2 distances of 0.001 and sigma for 1-3 distances of 0.001
 S205, F215, F216, F217, O215, O216, O217, C205
 with sigma for 1-2 distances of 0.002 and sigma for 1-3 distances of 0.002
 S201, F203, F205, F204, O205, O203, O204, C201
 with sigma for 1-2 distances of 0.001 and sigma for 1-3 distances of 0.001
 S202, F208, F206, F207, O206, O208, O207, C202
 with sigma for 1-2 distances of 0.001 and sigma for 1-3 distances of 0.001
 Cl1, Cl2, C206
 with sigma for 1-2 distances of 0.001 and sigma for 1-3 distances of 0.001
 Cl3, Cl4, C108, Cl5, Cl6, C109
 with sigma for 1-2 distances of 0.001 and sigma for 1-3 distances of 0.001
 O100, C101, C102, C100, H10D, H10E, H10F, H10G, C103, H10A, H10B, H10C, H10H,
 H10I, H10J
 with sigma for 1-2 distances of 0.001 and sigma for 1-3 distances of 0.001
 O101, C105, C106, C104, H10N, H10O, H10P, H10Q, C107, H10K, H10L, H10M, H10R,
 H10S, H10T
 with sigma for 1-2 distances of 0.001 and sigma for 1-3 distances of 0.001
5. Same fragment restrains
{Cl4, Cl3, C108} sigma for 1-2: 0.02, 1-3: 0.04
as
{Cl1, Cl2, C206}
{Cl3, Cl4, C108} sigma for 1-2: 0.02, 1-3: 0.04
as
{Cl5, Cl6, C109}
{S200, F202, F200, F201, O201, O200, O202, C200} sigma for 1-2: 0.02, 1-3: 0.04
as
{S201, F203, F205, F204, O205, O203, O204, C201}
{S200, F202, F200, F201, O201, O200, O202, C200} sigma for 1-2: 0.02, 1-3: 0.04
as
{S203, F211, F209, F210, O209, O210, O211, C203}
{S200, F202, F200, F201, O201, O200, O202, C200} sigma for 1-2: 0.02, 1-3: 0.04
as
{S205, F215, F216, F217, O215, O216, O217, C205}
{S200, F202, F200, F201, O201, O200, O202, C200} sigma for 1-2: 0.02, 1-3: 0.04
as
{S204, F212, F213, F214, O214, O212, O213, C204}
{S200, F202, F200, F201, O201, O200, O202, C200} sigma for 1-2: 0.02, 1-3: 0.04
as
{S202, F208, F206, F207, O206, O208, O207, C202}
{O100, C100, C101, C102, C103} sigma for 1-2: 0.01, 1-3: 0.01
as
{O101, C104, C105, C106, C107}
6. Others
 1*[Sof(O100)+Sof(C100)+Sof(H10A)+Sof(H10B)+Sof(H10C)+Sof(C101)+Sof(H10D)+
 Sof(H10E)+Sof(C102)+Sof(H10F)+Sof(H10G)+Sof(C103)+Sof(H10H)+Sof(H10I)+
 Sof(H10J)]+1*[Sof(Cl5)+Sof(Cl6)+Sof(C109)+Sof(H10W)+Sof(H10X)]+1*[Sof(Cl3)+
 Sof(Cl4)+Sof(C108)+Sof(H10U)+Sof(H10V)]=1 with esd of 0
 1*[Sof(Cl1)+Sof(Cl2)+Sof(C206)+Sof(H20A)+Sof(H20B)]+1*[Sof(S205)+Sof(F215)+
 Sof(F216)+Sof(F217)+Sof(O215)+Sof(O216)+Sof(O217)+Sof(C205)]+1*[Sof(O101)+
 Sof(C104)+Sof(H10K)+Sof(H10L)+Sof(H10M)+Sof(C105)+Sof(H10N)+Sof(H10O)+
 Sof(C106)+Sof(H10P)+Sof(H10Q)+Sof(C107)+Sof(H10R)+Sof(H10S)+Sof(H10T)]=1 with
 esd of 0.000001
 1*[Sof(O101)+Sof(C104)+Sof(H10K)+Sof(H10L)+Sof(H10M)+Sof(C105)+Sof(H10N)+
 Sof(H10O)+Sof(C106)+Sof(H10P)+Sof(H10Q)+Sof(C107)+Sof(H10R)+Sof(H10S)+
 Sof(H10T)]+1*[Sof(S203)+Sof(F211)+Sof(F209)+Sof(F210)+Sof(O209)+Sof(O210)+
 Sof(O211)+Sof(C203)]+1*[Sof(S204)+Sof(F212)+Sof(F213)+Sof(F214)+Sof(O214)+
 Sof(O212)+Sof(O213)+Sof(C204)]=1 with esd of 0.000001
 1*[Sof(S205)+Sof(F215)+Sof(F216)+Sof(F217)+Sof(O215)+Sof(O216)+Sof(O217)+
 Sof(C205)]+1*[Sof(S203)+Sof(F211)+Sof(F209)+Sof(F210)+Sof(O209)+Sof(O210)+
 Sof(O211)+Sof(C203)]+1*[Sof(S204)+Sof(F212)+Sof(F213)+Sof(F214)+Sof(O214)+
 Sof(O212)+Sof(O213)+Sof(C204)]=1 with esd of 0.000001
 Sof(S202)=Sof(F208)=Sof(F206)=Sof(F207)=Sof(O206)=Sof(O208)=Sof(O207)=
 Sof(C202)=1-FVAR(1)
 Sof(S201)=Sof(F203)=Sof(F205)=Sof(F204)=Sof(O205)=Sof(O203)=Sof(O204)=
 Sof(C201)=FVAR(1)
 Sof(O100)=Sof(C100)=Sof(H10A)=Sof(H10B)=Sof(H10C)=Sof(C101)=Sof(H10D)=
 Sof(H10E)=Sof(C102)=Sof(H10F)=Sof(H10G)=Sof(C103)=Sof(H10H)=Sof(H10I)=
 Sof(H10J)=FVAR(2)
 Sof(Cl5)=Sof(Cl6)=Sof(C109)=Sof(H10W)=Sof(H10X)=FVAR(3)
 Sof(Cl3)=Sof(Cl4)=Sof(C108)=Sof(H10U)=Sof(H10V)=FVAR(4)
 Sof(Cl1)=Sof(Cl2)=Sof(C206)=Sof(H20A)=Sof(H20B)=FVAR(5)
 Sof(S205)=Sof(F215)=Sof(F216)=Sof(F217)=Sof(O215)=Sof(O216)=Sof(O217)=
 Sof(C205)=FVAR(6)
 Sof(O101)=Sof(C104)=Sof(H10K)=Sof(H10L)=Sof(H10M)=Sof(C105)=Sof(H10N)=
 Sof(H10O)=Sof(C106)=Sof(H10P)=Sof(H10Q)=Sof(C107)=Sof(H10R)=Sof(H10S)=
 Sof(H10T)=0.5*FVAR(8)
 Sof(S203)=Sof(F211)=Sof(F209)=Sof(F210)=Sof(O209)=Sof(O210)=Sof(O211)=
 Sof(C203)=FVAR(8)
 Sof(S204)=Sof(F212)=Sof(F213)=Sof(F214)=Sof(O214)=Sof(O212)=Sof(O213)=
 Sof(C204)=FVAR(9)
7.a Secondary CH2 refined with riding coordinates:
 C206(H20A,H20B), C108(H10U,H10V), C109(H10W,H10X), C101(H10D,H10E), C102(H10F,
 H10G), C105(H10N,H10O), C106(H10P,H10Q)
7.b Me refined with riding coordinates:
 C100(H10A,H10B,H10C), C103(H10H,H10I,H10J), C104(H10K,H10L,H10M), C107(H10R,
 H10S,H10T)
7.c Aromatic/amide H refined with riding coordinates:
 C13(H13), C6(H6), C44(H44), C41(H41), C15(H15), C56(H56), C43(H43), C51(H51),
 C26(H26), C71(H71), C58(H58), C42(H42), C72(H72), C14(H14), C46(H46), C57(H57),
  C91(H91), C36(H36), C53(H53), C33(H33), C95(H95), C49(H49), C52(H52),
 C61(H61), C24(H24), C25(H25), C82(H82), C99(H99), C96(H96), C75(H75), C79(H79),
  C35(H35), C69(H69), C76(H76), C97(H97), C89(H89), C62(H62), C78(H78),
 C66(H66), C87(H87), C88(H88), C68(H68), C67(H67), C4(H4), C2(H2), C59(H59),
 C16(H16), C48(H48), C92(H92), C23(H23), C64(H64), C81(H81), C47(H47), C54(H54),
  C63(H63), C34(H34), C77(H77), C98(H98), C85(H85), C86(H86)
;
_shelx_shelxl_version_number 2014/7
_olex2_submission_special_instructions 'No special instructions were received'

loop_
_space_group_symop_operation_xyz
'x, y, z'
'-x, -y, -z'

loop_
_atom_site_label
_atom_site_type_symbol
_atom_site_fract_x
_atom_site_fract_y
_atom_site_fract_z
_atom_site_U_iso_or_equiv
_atom_site_adp_type
_atom_site_occupancy
_atom_site_site_symmetry_order
_atom_site_calc_flag
_atom_site_refinement_flags_posn
_atom_site_refinement_flags_adp
_atom_site_refinement_flags_occupancy
_atom_site_disorder_assembly
_atom_site_disorder_group
Fe1 Fe 0.78441(2) 0.69548(3) 0.37830(2) 0.01163(8) Uani 1 1 d . . . . .
Fe2 Fe 0.79870(3) 0.69373(3) 0.22167(2) 0.01506(9) Uani 1 1 d . . . . .
Fe3 Fe 0.62303(3) 0.71899(3) 0.28210(2) 0.01409(9) Uani 1 1 d . . . . .
Fe4 Fe 0.69424(3) 0.51314(3) 0.26516(2) 0.01683(9) Uani 1 1 d . . . . .
Cl1 Cl 1.0863(5) 0.6603(5) -0.0781(3) 0.0675(17) Uani 0.257(2) 1 d D U P A 6
Cl2 Cl 1.1085(7) 0.6712(8) 0.0739(4) 0.093(2) Uani 0.257(2) 1 d D U P A 6
C206 C 1.0593(13) 0.6125(14) -0.0063(9) 0.063(3) Uani 0.257(2) 1 d D U P A 6
H20A H 1.0777 0.5517 -0.0127 0.075 Uiso 0.257(2) 1 calc R . P A 6
H20B H 0.9954 0.6094 -0.0047 0.075 Uiso 0.257(2) 1 calc R . P A 6
Cl3 Cl 0.1695(3) 0.3300(4) 0.0761(2) 0.0798(14) Uani 0.363(3) 1 d D U P B 5
Cl4 Cl 0.3385(6) 0.4062(4) 0.1300(6) 0.0650(19) Uani 0.363(3) 1 d D U P B 5
C108 C 0.2289(10) 0.4163(12) 0.1342(10) 0.074(2) Uani 0.363(3) 1 d D U P B 5
H10U H 0.2137 0.4732 0.1214 0.089 Uiso 0.363(3) 1 calc R . P B 5
H10V H 0.2136 0.4154 0.1830 0.089 Uiso 0.363(3) 1 calc R . P B 5
Cl5 Cl 0.2647(4) 0.6980(5) 0.2435(4) 0.0806(18) Uani 0.271(2) 1 d D U P C 4
Cl6 Cl 0.3208(4) 0.7811(4) 0.1504(3) 0.0641(14) Uani 0.271(2) 1 d D U P C 4
C109 C 0.2685(13) 0.6905(12) 0.1528(10) 0.065(3) Uani 0.271(2) 1 d D U P C 4
H10W H 0.3000 0.6398 0.1326 0.078 Uiso 0.271(2) 1 calc R . P C 4
H10X H 0.2095 0.6866 0.1281 0.078 Uiso 0.271(2) 1 calc R . P C 4
S201 S 0.8001(4) 0.6835(5) 0.6882(4) 0.0793(18) Uani 0.309(5) 1 d D U P D 1
F203 F 0.9651(10) 0.7685(10) 0.7293(10) 0.101(3) Uani 0.309(5) 1 d D U P D 1
F205 F 0.9189(10) 0.6991(12) 0.7894(8) 0.097(3) Uani 0.309(5) 1 d D U P D 1
F204 F 0.9614(9) 0.6516(10) 0.6825(9) 0.103(3) Uani 0.309(5) 1 d D U P D 1
O205 O 0.7750(17) 0.5981(10) 0.7013(14) 0.083(3) Uani 0.309(5) 1 d D U P D 1
O203 O 0.7863(12) 0.6939(13) 0.6190(7) 0.086(3) Uani 0.309(5) 1 d D U P D 1
O204 O 0.7635(11) 0.7500(10) 0.7430(9) 0.089(3) Uani 0.309(5) 1 d D U P D 1
C201 C 0.9121(8) 0.7018(12) 0.7186(9) 0.093(2) Uani 0.309(5) 1 d D U P D 1
S203 S 0.7381(3) 1.0090(4) -0.0918(3) 0.0525(13) Uani 0.2608(18) 1 d D U P E 9
F211 F 0.7518(9) 0.8938(11) -0.2019(6) 0.080(4) Uani 0.2608(18) 1 d D U P E 9
F209 F 0.7605(9) 0.8431(8) -0.1039(6) 0.061(3) Uani 0.2608(18) 1 d D U P E 9
F210 F 0.6388(8) 0.8723(11) -0.1487(9) 0.082(4) Uani 0.2608(18) 1 d D U P E 9
O209 O 0.6929(9) 1.0078(9) -0.0307(7) 0.057(3) Uani 0.2608(18) 1 d D U P E 9
O210 O 0.8285(7) 1.0188(11) -0.0740(8) 0.062(4) Uani 0.2608(18) 1 d D U P E 9
O211 O 0.6991(10) 1.0585(12) -0.1435(9) 0.071(4) Uani 0.2608(18) 1 d D U P E 9
C203 C 0.7222(9) 0.8955(9) -0.1401(7) 0.052(3) Uani 0.2608(18) 1 d D U P E 9
S205 S 1.0556(3) 0.6269(3) 0.0543(2) 0.0604(10) Uani 0.3717(12) 1 d D U P F 7
F215 F 1.0044(10) 0.7036(10) -0.0507(7) 0.120(4) Uani 0.3717(12) 1 d D U P F 7
F216 F 1.0281(11) 0.5625(9) -0.0752(7) 0.127(4) Uani 0.3717(12) 1 d D U P F 7
F217 F 1.1300(10) 0.6606(12) -0.0541(9) 0.131(4) Uani 0.3717(12) 1 d D U P F 7
O215 O 0.9677(6) 0.5986(9) 0.0557(7) 0.077(3) Uani 0.3717(12) 1 d D U P F 7
O216 O 1.1131(8) 0.5610(8) 0.0582(6) 0.076(3) Uani 0.3717(12) 1 d D U P F 7
O217 O 1.0831(9) 0.7157(8) 0.0909(8) 0.091(3) Uani 0.3717(12) 1 d D U P F 7
C205 C 1.0536(11) 0.6425(10) -0.0364(7) 0.095(3) Uani 0.3717(12) 1 d D U P F 7
S204 S 0.7282(3) 0.9436(5) -0.1348(3) 0.0818(14) Uani 0.3675(19) 1 d D U P G 10
F212 F 0.7599(11) 1.0518(11) -0.0084(6) 0.114(3) Uani 0.3675(19) 1 d D U P G 10
F213 F 0.8368(9) 1.0792(11) -0.0880(7) 0.114(3) Uani 0.3675(19) 1 d D U P G 10
F214 F 0.7067(10) 1.1045(11) -0.0937(8) 0.117(3) Uani 0.3675(19) 1 d D U P G 10
O214 O 0.8057(7) 0.9023(10) -0.1316(7) 0.087(2) Uani 0.3675(19) 1 d D U P G 10
O212 O 0.7059(5) 0.9720(8) -0.1929(4) 0.0530(18) Uani 0.3675(19) 1 d D U P G 10
O213 O 0.6606(7) 0.8862(10) -0.0958(7) 0.083(2) Uani 0.3675(19) 1 d D U P G 10
C204 C 0.7590(11) 1.0448(10) -0.0740(8) 0.102(2) Uani 0.3675(19) 1 d D U P G 10
S200 S 0.72494(6) 0.25199(7) 0.54682(6) 0.0337(2) Uani 1 1 d D . . . .
F202 F 0.85645(16) 0.35694(17) 0.52529(14) 0.0393(6) Uani 1 1 d D . . . .
F200 F 0.7327(2) 0.38387(17) 0.47706(16) 0.0489(7) Uani 1 1 d D . . . .
F201 F 0.7620(2) 0.42036(19) 0.59046(16) 0.0535(7) Uani 1 1 d D . . . .
O201 O 0.77348(18) 0.2369(2) 0.60985(18) 0.0397(7) Uani 1 1 d D . . . .
O200 O 0.7419(2) 0.19547(19) 0.48351(19) 0.0423(7) Uani 1 1 d D . . . .
O202 O 0.63506(18) 0.2680(3) 0.5547(2) 0.0502(9) Uani 1 1 d D . . . .
C200 C 0.7714(2) 0.3594(2) 0.5345(2) 0.0296(7) Uani 1 1 d D . . . .
S202 S 0.82182(10) 0.65656(10) 0.65695(9) 0.0294(4) Uani 0.691(5) 1 d D U P D 2
F208 F 0.9241(4) 0.7964(3) 0.7144(2) 0.0576(12) Uani 0.691(5) 1 d D U P D 2
F206 F 0.9493(4) 0.6814(4) 0.7591(4) 0.0828(15) Uani 0.691(5) 1 d D U P D 2
F207 F 0.8359(5) 0.7544(4) 0.7810(3) 0.0878(15) Uani 0.691(5) 1 d D U P D 2
O206 O 0.7814(4) 0.5885(3) 0.6885(4) 0.0399(11) Uani 0.691(5) 1 d D U P D 2
O208 O 0.7654(3) 0.7168(3) 0.6318(3) 0.0415(11) Uani 0.691(5) 1 d D U P D 2
O207 O 0.8875(3) 0.6274(3) 0.6112(3) 0.0453(11) Uani 0.691(5) 1 d D U P D 2
C202 C 0.8840(5) 0.7257(5) 0.7313(4) 0.0578(11) Uani 0.691(5) 1 d D U P D 2
O21 O 0.85464(13) 0.75967(13) 0.31152(11) 0.0143(4) Uani 1 1 d . . . . .
O1 O 0.72271(13) 0.64508(13) 0.28505(11) 0.0139(4) Uani 1 1 d . . . . .
O11 O 0.69342(12) 0.77967(13) 0.37476(10) 0.0123(3) Uani 1 1 d . . . . .
O31 O 0.70063(14) 0.78040(14) 0.22681(11) 0.0172(4) Uani 1 1 d . . . . .
O100 O 0.2949(5) 0.5508(4) 0.1521(4) 0.0377(16) Uani 0.366(3) 1 d D U P H 3
C100 C 0.3372(17) 0.4061(8) 0.1247(19) 0.043(6) Uani 0.366(3) 1 d D U P H 3
H10A H 0.3233 0.3445 0.1280 0.064 Uiso 0.366(3) 1 calc R U P H 3
H10B H 0.3371 0.4123 0.0750 0.064 Uiso 0.366(3) 1 calc R U P H 3
H10C H 0.3949 0.4255 0.1489 0.064 Uiso 0.366(3) 1 calc R U P H 3
C101 C 0.2678(7) 0.4635(5) 0.1602(5) 0.035(2) Uani 0.366(3) 1 d D U P H 3
H10D H 0.2090 0.4455 0.1362 0.042 Uiso 0.366(3) 1 calc R U P H 3
H10E H 0.2672 0.4588 0.2107 0.042 Uiso 0.366(3) 1 calc R U P H 3
C102 C 0.2835(5) 0.6139(5) 0.2100(4) 0.0272(15) Uani 0.366(3) 1 d D U P H 3
H10F H 0.3307 0.6130 0.2476 0.033 Uiso 0.366(3) 1 calc R U P H 3
H10G H 0.2274 0.6000 0.2288 0.033 Uiso 0.366(3) 1 calc R U P H 3
C103 C 0.2841(14) 0.7085(5) 0.1895(9) 0.065(4) Uani 0.366(3) 1 d D U P H 3
H10H H 0.2759 0.7518 0.2312 0.098 Uiso 0.366(3) 1 calc R U P H 3
H10I H 0.3399 0.7226 0.1716 0.098 Uiso 0.366(3) 1 calc R U P H 3
H10J H 0.2368 0.7097 0.1529 0.098 Uiso 0.366(3) 1 calc R U P H 3
O101 O 0.9957(9) 0.9050(8) -0.0925(8) 0.039(3) Uani 0.1859(6) 1 d D U P I 8
C104 C 1.0583(19) 0.7699(12) -0.0813(11) 0.091(14) Uani 0.1859(6) 1 d D U P I 8
H10K H 1.1133 0.7419 -0.0776 0.137 Uiso 0.1859(6) 1 calc R U P I 8
H10L H 1.0276 0.7662 -0.0391 0.137 Uiso 0.1859(6) 1 calc DR U P I 8
H10M H 1.0220 0.7399 -0.1233 0.137 Uiso 0.1859(6) 1 calc R U P I 8
C105 C 1.0772(11) 0.8671(11) -0.0873(14) 0.047(4) Uani 0.1859(6) 1 d D U P I 8
H10N H 1.1139 0.8981 -0.0452 0.056 Uiso 0.1859(6) 1 calc R U P I 8
H10O H 1.1083 0.8717 -0.1297 0.056 Uiso 0.1859(6) 1 calc R U P I 8
C106 C 0.9915(12) 0.9843(7) -0.0516(13) 0.053(5) Uani 0.1859(6) 1 d D U P I 8
H10P H 1.0415 1.0221 -0.0614 0.064 Uiso 0.1859(6) 1 calc DR U P I 8
H10Q H 1.0024 0.9757 -0.0021 0.064 Uiso 0.1859(6) 1 calc R U P I 8
C107 C 0.9089(8) 1.0400(6) -0.0546(6) 0.13(2) Uani 0.1859(6) 1 d D U P I 8
H10R H 0.9198 1.0950 -0.0208 0.190 Uiso 0.1859(6) 1 calc DR U P I 8
H10S H 0.8976 1.0531 -0.1023 0.190 Uiso 0.1859(6) 1 calc DR U P I 8
H10T H 0.8582 1.0063 -0.0425 0.190 Uiso 0.1859(6) 1 calc DR U P I 8
N12 N 0.89330(15) 0.75969(15) 0.44183(13) 0.0143(4) Uani 1 1 d . . . . .
N13 N 0.83741(16) 0.57658(16) 0.37654(14) 0.0157(4) Uani 1 1 d . . . . .
N11 N 0.69671(15) 0.66412(16) 0.45415(13) 0.0145(4) Uani 1 1 d . . . . .
N33 N 0.54740(16) 0.61719(17) 0.30726(14) 0.0179(5) Uani 1 1 d . . . . .
N34 N 0.57354(17) 0.53266(17) 0.30034(14) 0.0181(5) Uani 1 1 d . . . . .
N14 N 0.80108(17) 0.50162(16) 0.33170(14) 0.0175(5) Uani 1 1 d . . . . .
N32 N 0.54033(16) 0.80900(17) 0.33217(14) 0.0177(5) Uani 1 1 d . . . . .
N21 N 0.92184(17) 0.63598(17) 0.23582(15) 0.0194(5) Uani 1 1 d . . . . .
N31 N 0.56388(18) 0.68788(18) 0.17279(15) 0.0217(5) Uani 1 1 d . . . . .
N23 N 0.75336(17) 0.58855(17) 0.14488(14) 0.0193(5) Uani 1 1 d . . . . .
N22 N 0.8209(2) 0.77047(19) 0.14383(15) 0.0246(6) Uani 1 1 d . . . . .
N24 N 0.70881(17) 0.51511(17) 0.16011(14) 0.0196(5) Uani 1 1 d . . . . .
C11 C 0.64293(17) 0.80041(18) 0.43241(15) 0.0134(5) Uani 1 1 d . . . . .
C40 C 0.62852(17) 0.71463(18) 0.46086(15) 0.0142(5) Uani 1 1 d . . . . .
C13 C 0.6835(2) 0.8641(2) 0.56178(16) 0.0189(5) Uani 1 1 d . . . . .
H13 H 0.6484 0.8164 0.5724 0.023 Uiso 1 1 calc R . . . .
C12 C 0.69064(17) 0.87153(18) 0.49113(15) 0.0134(5) Uani 1 1 d . . . . .
C55 C 0.96250(18) 0.78070(18) 0.40712(16) 0.0156(5) Uani 1 1 d . . . . .
C6 C 0.6982(2) 0.96331(19) 0.35134(17) 0.0192(5) Uani 1 1 d . . . . .
H6 H 0.6408 0.9737 0.3635 0.023 Uiso 1 1 calc R . . . .
C44 C 0.6947(2) 0.5891(2) 0.48069(16) 0.0186(5) Uani 1 1 d . . . . .
H44 H 0.7432 0.5544 0.4770 0.022 Uiso 1 1 calc R . . . .
C41 C 0.55504(19) 0.6901(2) 0.49191(17) 0.0189(5) Uani 1 1 d . . . . .
H41 H 0.5074 0.7262 0.4955 0.023 Uiso 1 1 calc R . . . .
C93 C 0.5054(2) 0.4800(2) 0.31241(17) 0.0198(6) Uani 1 1 d . . . . .
C27 C 0.9553(2) 0.9204(2) 0.29324(17) 0.0198(6) Uani 1 1 d . . . . .
C21 C 0.94605(18) 0.76487(19) 0.32672(16) 0.0164(5) Uani 1 1 d . . . . .
C73 C 0.8472(2) 0.4342(2) 0.34538(18) 0.0218(6) Uani 1 1 d . . . . .
C3 C 0.8681(2) 0.94040(19) 0.31645(17) 0.0197(6) Uani 1 1 d . . . . .
C15 C 0.7765(2) 0.9949(2) 0.60213(18) 0.0234(6) Uani 1 1 d . . . . .
H15 H 0.8056 1.0371 0.6393 0.028 Uiso 1 1 calc R . . . .
C94 C 0.5108(2) 0.3866(2) 0.31562(17) 0.0220(6) Uani 1 1 d . . . . .
C56 C 1.04052(19) 0.8161(2) 0.44362(18) 0.0202(6) Uani 1 1 d . . . . .
H56 H 1.0890 0.8295 0.4188 0.024 Uiso 1 1 calc R . . . .
C43 C 0.6236(2) 0.5610(2) 0.51326(18) 0.0230(6) Uani 1 1 d . . . . .
H43 H 0.6239 0.5082 0.5321 0.028 Uiso 1 1 calc R . . . .
C51 C 1.0479(2) 0.6372(2) 0.3158(2) 0.0249(6) Uani 1 1 d . . . . .
H51 H 1.0850 0.6667 0.3552 0.030 Uiso 1 1 calc R . . . .
C31 C 0.6713(2) 0.8021(2) 0.16125(17) 0.0219(6) Uani 1 1 d . . . . .
C26 C 0.9989(2) 0.9841(2) 0.2618(2) 0.0268(7) Uani 1 1 d . . . . .
H26 H 0.9742 1.0384 0.2600 0.032 Uiso 1 1 calc R . . . .
C71 C 0.9039(2) 0.5530(2) 0.41685(19) 0.0242(6) Uani 1 1 d . . . . .
H71 H 0.9396 0.5920 0.4523 0.029 Uiso 1 1 calc R . . . .
C58 C 0.9755(2) 0.8127(2) 0.55218(18) 0.0239(6) Uani 1 1 d . . . . .
H58 H 0.9784 0.8247 0.6023 0.029 Uiso 1 1 calc R . . . .
C42 C 0.5526(2) 0.6111(2) 0.51777(17) 0.0217(6) Uani 1 1 d . . . . .
H42 H 0.5026 0.5920 0.5383 0.026 Uiso 1 1 calc R . . . .
C72 C 0.9128(2) 0.4636(2) 0.3991(2) 0.0270(7) Uani 1 1 d . . . . .
H72 H 0.9544 0.4301 0.4191 0.032 Uiso 1 1 calc R . . . .
C74 C 0.8267(2) 0.3448(2) 0.30595(19) 0.0223(6) Uani 1 1 d . . . . .
C14 C 0.7263(2) 0.9248(2) 0.61694(17) 0.0220(6) Uani 1 1 d . . . . .
H14 H 0.7210 0.9179 0.6645 0.026 Uiso 1 1 calc R . . . .
C46 C 0.5051(2) 0.8857(2) 0.44281(18) 0.0218(6) Uani 1 1 d . . . . .
H46 H 0.5182 0.9014 0.4924 0.026 Uiso 1 1 calc R . . . .
C60 C 0.6072(2) 0.7254(2) 0.12600(17) 0.0238(6) Uani 1 1 d . . . . .
C37 C 0.6456(2) 0.9586(2) 0.22577(18) 0.0228(6) Uani 1 1 d . . . . .
C57 C 1.0471(2) 0.8319(2) 0.51688(19) 0.0240(6) Uani 1 1 d . . . . .
H57 H 1.1004 0.8557 0.5427 0.029 Uiso 1 1 calc R . . . .
C91 C 0.4634(2) 0.6150(2) 0.32302(18) 0.0219(6) Uani 1 1 d . . . . .
H91 H 0.4298 0.6646 0.3308 0.026 Uiso 1 1 calc R . . . .
C36 C 0.5963(3) 1.0315(2) 0.2313(2) 0.0288(7) Uani 1 1 d . . . . .
H36 H 0.6112 1.0789 0.2693 0.035 Uiso 1 1 calc R . . . .
C65 C 0.7523(3) 0.8115(2) 0.12107(19) 0.0290(7) Uani 1 1 d . . . . .
C84 C 0.6461(3) 0.3713(2) 0.09440(18) 0.0267(7) Uani 1 1 d . . . . .
C53 C 1.0115(2) 0.5151(3) 0.2227(2) 0.0342(8) Uani 1 1 d . . . . .
H53 H 1.0229 0.4593 0.1978 0.041 Uiso 1 1 calc R . . . .
C83 C 0.6941(2) 0.4561(2) 0.09926(18) 0.0238(6) Uani 1 1 d . . . . .
C33 C 0.5532(3) 0.8945(3) 0.1210(2) 0.0354(9) Uani 1 1 d . . . . .
H33 H 0.5375 0.8476 0.0828 0.043 Uiso 1 1 calc R . . . .
C95 C 0.4342(3) 0.3311(2) 0.30124(19) 0.0279(7) Uani 1 1 d . . . . .
H95 H 0.3815 0.3529 0.2851 0.034 Uiso 1 1 calc R . . . .
C49 C 0.4711(2) 0.8399(2) 0.3002(2) 0.0280(7) Uani 1 1 d . . . . .
H49 H 0.4595 0.8236 0.2505 0.034 Uiso 1 1 calc R . . . .
C52 C 1.0660(2) 0.5553(3) 0.2808(2) 0.0323(8) Uani 1 1 d . . . . .
H52 H 1.1151 0.5273 0.2965 0.039 Uiso 1 1 calc R . . . .
C61 C 0.5926(3) 0.6966(3) 0.05368(19) 0.0316(8) Uani 1 1 d . . . . .
H61 H 0.6257 0.7223 0.0218 0.038 Uiso 1 1 calc R . . . .
C24 C 1.1131(2) 0.8896(3) 0.2346(2) 0.0300(7) Uani 1 1 d . . . . .
H24 H 1.1663 0.8786 0.2142 0.036 Uiso 1 1 calc R . . . .
C25 C 1.0772(2) 0.9690(3) 0.2334(2) 0.0314(8) Uani 1 1 d . . . . .
H25 H 1.1062 1.0131 0.2131 0.038 Uiso 1 1 calc DR . . . .
C82 C 0.7308(2) 0.4911(2) 0.04485(19) 0.0274(7) Uani 1 1 d . . . . .
H82 H 0.7310 0.4639 -0.0031 0.033 Uiso 1 1 calc R . . . .
C99 C 0.5878(2) 0.3534(2) 0.3388(2) 0.0266(7) Uani 1 1 d . . . . .
H99 H 0.6401 0.3904 0.3478 0.032 Uiso 1 1 calc R . . . .
C96 C 0.4353(3) 0.2441(2) 0.3107(2) 0.0334(8) Uani 1 1 d . . . . .
H96 H 0.3835 0.2064 0.3008 0.040 Uiso 1 1 calc R . . . .
C75 C 0.8361(3) 0.2728(2) 0.3405(2) 0.0304(8) Uani 1 1 d . . . . .
H75 H 0.8554 0.2822 0.3893 0.036 Uiso 1 1 calc R . . . .
C79 C 0.7982(3) 0.3296(2) 0.2349(2) 0.0320(8) Uani 1 1 d . . . . .
H79 H 0.7916 0.3778 0.2107 0.038 Uiso 1 1 calc R . . . .
C35 C 0.5264(3) 1.0373(3) 0.1834(2) 0.0367(9) Uani 1 1 d . . . . .
H35 H 0.4931 1.0872 0.1889 0.044 Uiso 1 1 calc R . . . .
C69 C 0.8985(3) 0.7796(3) 0.1168(2) 0.0385(9) Uani 1 1 d . . . . .
H69 H 0.9464 0.7509 0.1337 0.046 Uiso 1 1 calc R . . . .
C76 C 0.8175(3) 0.1880(2) 0.3041(2) 0.0343(8) Uani 1 1 d . . . . .
H76 H 0.8246 0.1396 0.3279 0.041 Uiso 1 1 calc R . . . .
C97 C 0.5122(3) 0.2125(2) 0.3345(2) 0.0359(9) Uani 1 1 d . . . . .
H97 H 0.5125 0.1531 0.3411 0.043 Uiso 1 1 calc R . . . .
C89 C 0.5836(3) 0.3569(3) 0.1402(2) 0.0351(9) Uani 1 1 d . . . . .
H89 H 0.5725 0.4030 0.1768 0.042 Uiso 1 1 calc R . . . .
C62 C 0.5287(3) 0.6294(3) 0.0289(2) 0.0367(9) Uani 1 1 d . . . . .
H62 H 0.5169 0.6091 -0.0203 0.044 Uiso 1 1 calc R . . . .
C78 C 0.7789(3) 0.2439(3) 0.1983(2) 0.0403(10) Uani 1 1 d . . . . .
H78 H 0.7591 0.2340 0.1496 0.048 Uiso 1 1 calc R . . . .
C66 C 0.7598(4) 0.8621(4) 0.0688(3) 0.0572(15) Uani 1 1 d . . . . .
H66 H 0.7124 0.8920 0.0527 0.069 Uiso 1 1 calc R . . . .
C87 C 0.5517(4) 0.2087(3) 0.0791(3) 0.0514(13) Uani 1 1 d . . . . .
H87 H 0.5195 0.1535 0.0736 0.062 Uiso 1 1 calc R . . . .
C88 C 0.5370(4) 0.2753(3) 0.1329(2) 0.0489(12) Uani 1 1 d . . . . .
H88 H 0.4952 0.2658 0.1650 0.059 Uiso 1 1 calc R . . . .
C68 C 0.9087(4) 0.8290(5) 0.0660(4) 0.072(2) Uani 1 1 d . . . . .
H68 H 0.9637 0.8366 0.0481 0.086 Uiso 1 1 calc DR . . . .
C67 C 0.8392(5) 0.8670(6) 0.0414(4) 0.090(3) Uani 1 1 d . . . . .
H67 H 0.8454 0.8986 0.0037 0.108 Uiso 1 1 calc DR . . . .
C4 C 0.8033(2) 0.94920(19) 0.26516(17) 0.0202(6) Uani 1 1 d . . . . .
H4 H 0.8172 0.9489 0.2180 0.024 Uiso 1 1 calc R . . . .
C2 C 0.8478(2) 0.94434(18) 0.38621(16) 0.0172(5) Uani 1 1 d . . . . .
H2 H 0.8925 0.9412 0.4221 0.021 Uiso 1 1 calc R . . . .
C22 C 0.99156(19) 0.8395(2) 0.29503(17) 0.0191(5) Uani 1 1 d . . . . .
C59 C 0.89940(19) 0.7755(2) 0.51272(17) 0.0190(5) Uani 1 1 d . . . . .
H59 H 0.8504 0.7608 0.5365 0.023 Uiso 1 1 calc R . . . .
C1 C 0.76248(19) 0.95289(18) 0.40338(16) 0.0165(5) Uani 1 1 d . . . . .
C17 C 0.74265(18) 0.94276(18) 0.47636(16) 0.0160(5) Uani 1 1 d . . . . .
C5 C 0.7177(2) 0.95856(19) 0.28183(17) 0.0200(6) Uani 1 1 d . . . . .
C45 C 0.55818(18) 0.83284(19) 0.40235(16) 0.0167(5) Uani 1 1 d . . . . .
C16 C 0.7840(2) 1.0033(2) 0.53223(18) 0.0215(6) Uani 1 1 d . . . . .
H16 H 0.8185 1.0518 0.5223 0.026 Uiso 1 1 calc R . . . .
C50 C 0.97518(19) 0.6752(2) 0.29247(17) 0.0185(5) Uani 1 1 d . . . . .
C48 C 0.4165(2) 0.8943(3) 0.3370(2) 0.0343(9) Uani 1 1 d . . . . .
H48 H 0.3690 0.9167 0.3131 0.041 Uiso 1 1 calc R . . . .
C92 C 0.4341(2) 0.5301(2) 0.32600(18) 0.0236(6) Uani 1 1 d . . . . .
H92 H 0.3776 0.5099 0.3353 0.028 Uiso 1 1 calc R . . . .
C32 C 0.6228(2) 0.8876(2) 0.16970(18) 0.0242(6) Uani 1 1 d . . . . .
C23 C 1.0710(2) 0.8254(2) 0.26602(19) 0.0249(6) Uani 1 1 d . . . . .
H23 H 1.0968 0.7716 0.2677 0.030 Uiso 1 1 calc R . . . .
C64 C 0.5023(2) 0.6225(2) 0.14821(19) 0.0272(7) Uani 1 1 d . . . . .
H64 H 0.4714 0.5960 0.1809 0.033 Uiso 1 1 calc R . . . .
C81 C 0.7666(2) 0.5733(2) 0.07554(18) 0.0257(6) Uani 1 1 d . . . . .
H81 H 0.7962 0.6134 0.0516 0.031 Uiso 1 1 calc R . . . .
C47 C 0.4325(2) 0.9156(3) 0.4098(2) 0.0308(8) Uani 1 1 d . . . . .
H47 H 0.3941 0.9503 0.4368 0.037 Uiso 1 1 calc R . . . .
C54 C 0.9404(2) 0.5570(2) 0.2015(2) 0.0266(7) Uani 1 1 d . . . . .
H54 H 0.9033 0.5293 0.1614 0.032 Uiso 1 1 calc R . . . .
C63 C 0.4825(3) 0.5926(3) 0.0760(2) 0.0348(9) Uani 1 1 d . . . . .
H63 H 0.4378 0.5474 0.0598 0.042 Uiso 1 1 calc R . . . .
C34 C 0.5060(3) 0.9693(3) 0.1274(2) 0.0427(11) Uani 1 1 d . . . . .
H34 H 0.4596 0.9733 0.0931 0.051 Uiso 1 1 calc R . . . .
C77 C 0.7886(3) 0.1735(2) 0.2331(2) 0.0351(9) Uani 1 1 d . . . . .
H77 H 0.7755 0.1153 0.2083 0.042 Uiso 1 1 calc R . . . .
C98 C 0.5886(3) 0.2663(3) 0.3488(2) 0.0355(9) Uani 1 1 d . . . . .
H98 H 0.6410 0.2442 0.3652 0.043 Uiso 1 1 calc R . . . .
C85 C 0.6602(3) 0.3025(3) 0.0403(2) 0.0356(8) Uani 1 1 d . . . . .
H85 H 0.7023 0.3109 0.0082 0.043 Uiso 1 1 calc R . . . .
C86 C 0.6129(4) 0.2223(3) 0.0335(3) 0.0465(11) Uani 1 1 d . . . . .
H86 H 0.6231 0.1760 -0.0033 0.056 Uiso 1 1 calc R . . . .

loop_
_atom_site_aniso_label
_atom_site_aniso_U_11
_atom_site_aniso_U_22
_atom_site_aniso_U_33
_atom_site_aniso_U_23
_atom_site_aniso_U_13
_atom_site_aniso_U_12
Fe1 0.00931(15) 0.00973(16) 0.01558(18) 0.00208(13) -0.00001(13) 0.00013(12)
Fe2 0.01621(18) 0.01322(18) 0.01564(19) 0.00166(14) 0.00187(14) 0.00191(14)
Fe3 0.01298(17) 0.01248(18) 0.01545(19) -0.00058(14) -0.00224(14) 0.00276(13)
Fe4 0.01461(18) 0.0198(2) 0.01549(19) 0.00140(15) -0.00061(14) 0.00332(15)
Cl1 0.066(4) 0.079(4) 0.054(3) 0.007(3) 0.006(3) -0.008(3)
Cl2 0.103(6) 0.111(6) 0.067(3) 0.008(3) 0.024(3) 0.019(5)
C206 0.061(7) 0.074(6) 0.063(4) 0.014(4) 0.032(4) 0.040(5)
Cl3 0.090(3) 0.108(3) 0.0486(18) 0.0487(18) -0.0072(17) -0.024(2)
Cl4 0.070(2) 0.091(4) 0.040(3) 0.029(2) 0.0074(17) 0.0056(18)
C108 0.073(2) 0.077(3) 0.074(3) 0.0156(10) 0.0063(10) 0.0049(10)
Cl5 0.059(3) 0.093(4) 0.088(4) 0.013(3) -0.001(3) 0.013(3)
Cl6 0.065(3) 0.071(3) 0.047(2) -0.004(2) -0.026(2) 0.008(2)
C109 0.041(6) 0.066(4) 0.086(4) 0.002(3) -0.005(3) 0.025(4)
S201 0.069(3) 0.067(3) 0.105(4) 0.014(3) 0.029(3) 0.009(2)
F203 0.080(4) 0.107(5) 0.116(6) 0.013(4) 0.033(4) 0.000(3)
F205 0.074(5) 0.107(7) 0.113(5) 0.017(4) 0.025(3) 0.005(4)
F204 0.077(4) 0.111(6) 0.121(6) 0.011(4) 0.027(4) 0.011(3)
O205 0.072(6) 0.072(4) 0.109(6) 0.016(4) 0.030(4) 0.010(3)
O203 0.079(6) 0.073(6) 0.108(4) 0.016(4) 0.027(3) 0.007(4)
O204 0.078(5) 0.077(4) 0.113(5) 0.012(4) 0.030(4) 0.011(4)
C201 0.073(3) 0.098(5) 0.112(5) 0.018(4) 0.026(3) 0.007(3)
S203 0.040(2) 0.073(3) 0.055(3) 0.038(3) 0.006(2) 0.003(2)
F211 0.066(7) 0.122(11) 0.051(5) 0.024(6) 0.005(5) -0.022(7)
F209 0.069(7) 0.072(7) 0.041(5) 0.009(5) 0.001(5) 0.011(5)
F210 0.049(5) 0.102(10) 0.104(10) 0.051(8) 0.005(5) -0.008(5)
O209 0.059(7) 0.062(8) 0.066(6) 0.051(6) 0.015(5) 0.021(6)
O210 0.053(5) 0.080(9) 0.064(8) 0.053(7) -0.003(5) -0.006(5)
O211 0.061(8) 0.091(10) 0.073(8) 0.051(8) -0.004(7) 0.005(7)
C203 0.039(6) 0.074(6) 0.045(6) 0.024(5) 0.002(4) -0.002(5)
S205 0.059(2) 0.075(3) 0.053(2) 0.0128(18) 0.0146(17) 0.030(2)
F215 0.149(8) 0.147(7) 0.084(6) 0.040(5) 0.036(5) 0.088(6)
F216 0.155(9) 0.139(6) 0.092(6) 0.012(4) 0.027(5) 0.063(6)
F217 0.129(6) 0.167(9) 0.119(8) 0.056(6) 0.045(5) 0.066(6)
O215 0.065(3) 0.093(6) 0.078(7) 0.016(5) 0.015(3) 0.031(3)
O216 0.077(5) 0.098(5) 0.065(6) 0.028(5) 0.029(4) 0.048(5)
O217 0.071(6) 0.093(4) 0.105(7) -0.001(4) 0.001(5) 0.039(4)
C205 0.115(6) 0.119(6) 0.066(4) 0.028(3) 0.028(4) 0.065(5)
S204 0.054(2) 0.143(4) 0.058(2) 0.029(2) 0.0161(17) 0.030(2)
F212 0.120(6) 0.149(6) 0.078(3) 0.021(3) 0.010(3) 0.035(4)
F213 0.099(4) 0.158(6) 0.087(5) 0.022(4) 0.008(3) 0.021(3)
F214 0.106(5) 0.157(5) 0.094(5) 0.030(4) 0.012(4) 0.034(4)
O214 0.052(3) 0.135(5) 0.078(5) 0.027(4) 0.010(3) 0.025(3)
O212 0.018(3) 0.099(5) 0.045(3) 0.009(3) 0.019(2) 0.016(3)
O213 0.049(3) 0.151(6) 0.054(4) 0.027(4) 0.004(3) 0.020(3)
C204 0.091(4) 0.143(4) 0.073(3) 0.017(3) 0.006(3) 0.025(3)
S200 0.0160(3) 0.0356(5) 0.0509(6) 0.0124(4) -0.0006(4) 0.0029(3)
F202 0.0335(12) 0.0385(13) 0.0481(15) 0.0172(11) 0.0008(11) -0.0043(10)
F200 0.0587(17) 0.0331(13) 0.0547(17) 0.0130(12) -0.0161(14) 0.0136(12)
F201 0.0627(19) 0.0373(14) 0.0542(17) -0.0079(13) -0.0087(14) 0.0141(13)
O201 0.0215(12) 0.0488(18) 0.0535(19) 0.0249(15) 0.0005(12) -0.0015(12)
O200 0.0373(15) 0.0251(13) 0.062(2) 0.0018(13) -0.0011(14) 0.0046(12)
O202 0.0148(11) 0.064(2) 0.070(2) 0.0094(18) -0.0015(13) 0.0066(13)
C200 0.0302(17) 0.0241(16) 0.0337(18) 0.0038(14) -0.0055(14) 0.0095(13)
S202 0.0285(6) 0.0261(7) 0.0369(8) 0.0136(5) 0.0043(5) 0.0053(5)
F208 0.079(3) 0.0432(18) 0.046(2) 0.0110(15) -0.0123(18) -0.0156(17)
F206 0.087(3) 0.075(3) 0.087(3) 0.034(2) -0.024(2) -0.011(2)
F207 0.104(3) 0.090(3) 0.064(2) 0.0065(19) 0.006(2) -0.013(2)
O206 0.038(2) 0.0334(17) 0.054(3) 0.0206(18) 0.0101(18) 0.0056(14)
O208 0.0406(19) 0.041(2) 0.049(2) 0.0211(17) 0.0114(16) 0.0141(15)
O207 0.0429(18) 0.041(2) 0.057(2) 0.0146(16) 0.0155(16) 0.0079(15)
C202 0.077(2) 0.0473(18) 0.0476(17) 0.0176(13) -0.0096(14) -0.0143(15)
O21 0.0118(8) 0.0132(9) 0.0179(9) 0.0027(7) 0.0020(7) -0.0002(7)
O1 0.0128(8) 0.0119(8) 0.0159(9) -0.0004(7) -0.0007(7) 0.0014(7)
O11 0.0116(8) 0.0108(8) 0.0143(9) 0.0012(7) 0.0008(7) 0.0016(6)
O31 0.0223(10) 0.0143(9) 0.0155(9) 0.0038(7) -0.0007(8) 0.0045(8)
O100 0.036(4) 0.038(3) 0.038(3) 0.000(2) 0.012(3) -0.001(2)
C100 0.056(8) 0.042(4) 0.036(13) 0.010(4) 0.033(9) 0.008(4)
C101 0.041(4) 0.038(3) 0.024(4) -0.003(2) 0.017(4) -0.002(2)
C102 0.009(3) 0.035(3) 0.035(3) -0.004(2) -0.001(2) 0.005(2)
C103 0.093(12) 0.039(3) 0.058(6) 0.001(3) -0.014(6) 0.004(3)
O101 0.039(3) 0.040(3) 0.038(3) 0.0085(11) 0.0037(10) 0.0012(10)
C104 0.049(8) 0.057(5) 0.17(4) 0.040(11) 0.009(10) 0.007(4)
C105 0.045(3) 0.049(5) 0.045(8) 0.007(4) 0.004(3) 0.006(3)
C106 0.049(6) 0.047(4) 0.060(8) -0.002(4) 0.003(5) 0.004(3)
C107 0.082(12) 0.096(14) 0.17(3) -0.05(2) -0.041(19) 0.044(13)
N12 0.0119(9) 0.0121(10) 0.0187(11) 0.0027(8) 0.0004(8) -0.0005(8)
N13 0.0149(10) 0.0126(10) 0.0193(11) 0.0030(9) -0.0004(9) 0.0012(8)
N11 0.0127(10) 0.0122(10) 0.0182(11) 0.0027(8) 0.0013(8) -0.0006(8)
N33 0.0155(10) 0.0143(11) 0.0221(12) -0.0010(9) -0.0018(9) 0.0010(9)
N34 0.0182(11) 0.0146(11) 0.0200(12) 0.0003(9) -0.0008(9) 0.0004(9)
N14 0.0209(11) 0.0116(10) 0.0203(12) 0.0028(9) 0.0027(9) 0.0013(9)
N32 0.0159(10) 0.0154(11) 0.0204(12) -0.0004(9) -0.0036(9) 0.0051(9)
N21 0.0182(11) 0.0170(11) 0.0230(13) 0.0017(10) 0.0047(10) 0.0030(9)
N31 0.0235(12) 0.0198(12) 0.0191(12) -0.0021(10) -0.0069(10) 0.0065(10)
N23 0.0205(11) 0.0179(12) 0.0192(12) 0.0017(9) 0.0024(9) 0.0021(9)
N22 0.0321(14) 0.0220(13) 0.0210(13) 0.0060(10) 0.0058(11) 0.0029(11)
N24 0.0205(11) 0.0169(11) 0.0206(12) 0.0023(9) -0.0015(10) 0.0013(9)
C11 0.0101(10) 0.0121(11) 0.0169(12) -0.0005(9) 0.0008(9) 0.0011(9)
C40 0.0114(10) 0.0136(11) 0.0162(12) 0.0001(9) -0.0004(9) -0.0020(9)
C13 0.0186(12) 0.0176(13) 0.0193(13) -0.0009(11) 0.0032(10) 0.0001(10)
C12 0.0109(10) 0.0115(11) 0.0166(12) -0.0008(9) -0.0001(9) 0.0007(9)
C55 0.0126(11) 0.0132(12) 0.0209(13) 0.0032(10) 0.0009(10) 0.0001(9)
C6 0.0224(13) 0.0108(12) 0.0238(14) 0.0016(10) 0.0004(11) 0.0016(10)
C44 0.0197(13) 0.0177(13) 0.0191(13) 0.0055(11) 0.0017(10) -0.0002(10)
C41 0.0150(12) 0.0190(13) 0.0213(14) 0.0006(11) 0.0027(10) -0.0027(10)
C93 0.0190(13) 0.0200(14) 0.0189(13) 0.0021(11) -0.0025(11) -0.0019(11)
C27 0.0217(13) 0.0175(13) 0.0201(14) 0.0039(11) 0.0034(11) -0.0037(11)
C21 0.0128(11) 0.0159(12) 0.0203(13) 0.0030(10) 0.0023(10) -0.0006(9)
C73 0.0243(14) 0.0157(13) 0.0254(15) 0.0040(11) 0.0010(12) 0.0036(11)
C3 0.0240(14) 0.0100(11) 0.0256(15) 0.0046(11) 0.0052(12) -0.0022(10)
C15 0.0225(14) 0.0212(14) 0.0222(15) -0.0041(12) -0.0043(12) -0.0020(11)
C94 0.0281(15) 0.0184(14) 0.0182(14) 0.0015(11) 0.0030(12) -0.0042(11)
C56 0.0138(12) 0.0192(13) 0.0265(15) 0.0033(11) -0.0008(11) -0.0035(10)
C43 0.0254(15) 0.0186(14) 0.0256(15) 0.0065(12) 0.0048(12) -0.0050(11)
C51 0.0156(13) 0.0239(15) 0.0351(18) 0.0046(13) 0.0012(12) 0.0033(11)
C31 0.0309(16) 0.0180(13) 0.0173(13) 0.0051(11) -0.0008(12) 0.0053(12)
C26 0.0284(16) 0.0233(15) 0.0299(17) 0.0106(13) 0.0034(13) -0.0060(13)
C71 0.0211(14) 0.0184(14) 0.0318(17) 0.0036(12) -0.0066(12) 0.0033(11)
C58 0.0206(14) 0.0276(16) 0.0211(14) 0.0034(12) -0.0054(11) -0.0072(12)
C42 0.0202(13) 0.0233(14) 0.0210(14) 0.0035(12) 0.0054(11) -0.0058(11)
C72 0.0251(15) 0.0174(14) 0.0377(19) 0.0051(13) -0.0073(14) 0.0055(12)
C74 0.0234(14) 0.0146(13) 0.0291(16) 0.0038(12) 0.0011(12) 0.0039(11)
C14 0.0254(14) 0.0219(14) 0.0171(13) -0.0006(11) 0.0000(11) 0.0012(12)
C46 0.0159(12) 0.0198(14) 0.0272(16) -0.0034(12) 0.0011(11) 0.0036(10)
C60 0.0305(16) 0.0210(14) 0.0188(14) 0.0007(11) -0.0063(12) 0.0103(12)
C37 0.0302(16) 0.0153(13) 0.0237(15) 0.0057(11) -0.0005(12) 0.0060(12)
C57 0.0178(13) 0.0251(15) 0.0271(16) 0.0050(13) -0.0059(12) -0.0052(11)
C91 0.0166(13) 0.0219(14) 0.0255(15) 0.0000(12) 0.0004(11) 0.0000(11)
C36 0.0367(18) 0.0178(14) 0.0317(18) 0.0049(13) -0.0048(15) 0.0076(13)
C65 0.042(2) 0.0260(16) 0.0209(15) 0.0079(13) 0.0050(14) 0.0070(14)
C84 0.0365(18) 0.0179(14) 0.0223(15) -0.0008(12) -0.0088(13) 0.0011(13)
C53 0.0262(16) 0.0239(17) 0.050(2) -0.0039(16) 0.0042(16) 0.0102(13)
C83 0.0284(15) 0.0208(14) 0.0205(14) -0.0008(12) -0.0021(12) 0.0044(12)
C33 0.051(2) 0.0251(17) 0.0280(18) 0.0025(14) -0.0156(16) 0.0142(16)
C95 0.0326(17) 0.0240(16) 0.0252(16) 0.0044(13) -0.0014(13) -0.0097(13)
C49 0.0233(15) 0.0283(17) 0.0278(16) -0.0062(13) -0.0117(13) 0.0121(13)
C52 0.0206(15) 0.0287(18) 0.047(2) 0.0027(16) 0.0022(15) 0.0096(13)
C61 0.046(2) 0.0285(17) 0.0191(15) 0.0008(13) -0.0060(14) 0.0118(16)
C24 0.0226(15) 0.040(2) 0.0275(17) 0.0057(15) 0.0083(13) -0.0083(14)
C25 0.0289(17) 0.0343(19) 0.0331(19) 0.0149(15) 0.0069(14) -0.0110(14)
C82 0.0332(17) 0.0264(16) 0.0202(15) -0.0022(12) 0.0014(13) 0.0029(13)
C99 0.0283(16) 0.0198(15) 0.0328(18) 0.0041(13) 0.0090(14) 0.0031(12)
C96 0.044(2) 0.0216(16) 0.0325(19) 0.0014(14) 0.0098(16) -0.0106(15)
C75 0.044(2) 0.0162(14) 0.0304(18) 0.0046(13) -0.0059(15) 0.0049(14)
C79 0.046(2) 0.0208(16) 0.0287(18) 0.0029(13) -0.0028(16) 0.0074(15)
C35 0.047(2) 0.0230(17) 0.040(2) 0.0060(15) -0.0109(18) 0.0170(16)
C69 0.042(2) 0.044(2) 0.036(2) 0.0168(18) 0.0177(18) 0.0083(18)
C76 0.048(2) 0.0151(14) 0.040(2) 0.0065(14) -0.0044(17) 0.0052(14)
C97 0.048(2) 0.0184(15) 0.044(2) 0.0037(15) 0.0212(19) 0.0043(15)
C89 0.050(2) 0.0277(18) 0.0238(17) 0.0010(14) -0.0034(16) -0.0093(16)
C62 0.048(2) 0.035(2) 0.0214(16) -0.0067(14) -0.0134(16) 0.0124(17)
C78 0.062(3) 0.0221(17) 0.034(2) -0.0007(15) -0.0107(19) 0.0096(17)
C66 0.070(3) 0.071(4) 0.047(3) 0.041(3) 0.022(3) 0.032(3)
C87 0.084(4) 0.029(2) 0.035(2) 0.0047(17) -0.012(2) -0.019(2)
C88 0.072(3) 0.038(2) 0.032(2) 0.0040(18) 0.000(2) -0.023(2)
C68 0.068(4) 0.096(5) 0.073(4) 0.055(4) 0.039(3) 0.028(4)
C67 0.093(5) 0.126(7) 0.081(5) 0.080(5) 0.044(4) 0.038(5)
C4 0.0286(15) 0.0136(12) 0.0192(14) 0.0048(10) 0.0033(11) 0.0017(11)
C2 0.0198(13) 0.0110(11) 0.0202(13) 0.0025(10) -0.0002(10) -0.0015(10)
C22 0.0173(12) 0.0186(13) 0.0208(14) 0.0035(11) 0.0031(10) -0.0050(10)
C59 0.0163(12) 0.0201(13) 0.0202(14) 0.0040(11) -0.0006(10) -0.0022(10)
C1 0.0207(13) 0.0089(11) 0.0189(13) 0.0009(10) 0.0003(10) -0.0007(9)
C17 0.0150(11) 0.0118(11) 0.0204(13) 0.0007(10) 0.0006(10) 0.0010(9)
C5 0.0257(14) 0.0098(11) 0.0240(14) 0.0038(10) -0.0025(12) 0.0016(10)
C45 0.0124(11) 0.0138(12) 0.0223(14) -0.0013(10) 0.0004(10) 0.0012(9)
C16 0.0203(13) 0.0171(13) 0.0247(15) -0.0005(11) 0.0008(11) -0.0043(11)
C50 0.0133(11) 0.0155(12) 0.0266(15) 0.0021(11) 0.0043(10) 0.0008(10)
C48 0.0233(15) 0.0331(19) 0.041(2) -0.0076(16) -0.0110(15) 0.0157(14)
C92 0.0182(13) 0.0268(16) 0.0245(15) 0.0030(12) 0.0002(11) -0.0033(11)
C32 0.0354(17) 0.0172(14) 0.0207(14) 0.0058(11) -0.0041(13) 0.0079(12)
C23 0.0194(14) 0.0267(16) 0.0282(16) 0.0037(13) 0.0061(12) -0.0040(12)
C64 0.0265(15) 0.0232(15) 0.0272(16) -0.0051(13) -0.0096(13) 0.0045(12)
C81 0.0301(16) 0.0265(16) 0.0204(15) 0.0033(12) 0.0035(12) 0.0027(13)
C47 0.0205(14) 0.0310(18) 0.0363(19) -0.0085(15) -0.0019(13) 0.0116(13)
C54 0.0222(14) 0.0230(15) 0.0324(18) -0.0033(13) 0.0027(13) 0.0053(12)
C63 0.0349(19) 0.0304(18) 0.0314(19) -0.0104(15) -0.0140(15) 0.0058(15)
C34 0.054(3) 0.0300(19) 0.041(2) 0.0051(17) -0.022(2) 0.0164(18)
C77 0.047(2) 0.0144(14) 0.042(2) -0.0007(14) -0.0043(18) 0.0044(14)
C98 0.038(2) 0.0252(17) 0.046(2) 0.0072(16) 0.0167(18) 0.0103(15)
C85 0.042(2) 0.0278(18) 0.0324(19) -0.0048(15) -0.0049(16) 0.0018(16)
C86 0.068(3) 0.0255(19) 0.039(2) -0.0042(17) -0.015(2) -0.0023(19)

loop_
_atom_type_symbol
_atom_type_description
_atom_type_scat_dispersion_real
_atom_type_scat_dispersion_imag
_atom_type_scat_source
C C 0.0033 0.0016 'International Tables Vol C Tables 4.2.6.8 and 6.1.1.4'
H H 0.0000 0.0000 'International Tables Vol C Tables 4.2.6.8 and 6.1.1.4'
Cl Cl 0.1484 0.1585 'International Tables Vol C Tables 4.2.6.8 and 6.1.1.4'
F F 0.0171 0.0103 'International Tables Vol C Tables 4.2.6.8 and 6.1.1.4'
Fe Fe 0.3463 0.8444 'International Tables Vol C Tables 4.2.6.8 and 6.1.1.4'
N N 0.0061 0.0033 'International Tables Vol C Tables 4.2.6.8 and 6.1.1.4'
O O 0.0106 0.0060 'International Tables Vol C Tables 4.2.6.8 and 6.1.1.4'
S S 0.1246 0.1234 'International Tables Vol C Tables 4.2.6.8 and 6.1.1.4'

loop_
_geom_angle_atom_site_label_1
_geom_angle_atom_site_label_2
_geom_angle_atom_site_label_3
_geom_angle
O21 Fe1 N12 74.77(9)
O21 Fe1 N11 163.98(9)
O1 Fe1 O21 78.86(8)
O1 Fe1 N12 151.93(9)
O1 Fe1 N13 87.14(9)
O1 Fe1 N11 104.65(9)
O11 Fe1 O21 89.75(8)
O11 Fe1 O1 80.63(8)
O11 Fe1 N12 108.46(9)
O11 Fe1 N13 158.37(9)
O11 Fe1 N11 75.63(9)
N12 Fe1 N11 103.34(9)
N13 Fe1 O21 105.39(9)
N13 Fe1 N12 90.66(10)
N13 Fe1 N11 90.47(10)
O21 Fe2 O31 89.38(8)
O21 Fe2 N21 75.36(9)
O21 Fe2 N23 159.59(10)
O21 Fe2 N22 107.00(10)
O1 Fe2 O21 82.15(8)
O1 Fe2 O31 78.68(8)
O1 Fe2 N21 105.51(9)
O1 Fe2 N23 87.53(10)
O1 Fe2 N22 151.67(10)
O31 Fe2 N21 163.24(10)
O31 Fe2 N22 74.75(10)
N23 Fe2 O31 105.86(10)
N23 Fe2 N21 90.64(10)
N23 Fe2 N22 90.36(11)
N22 Fe2 N21 102.77(11)
O1 Fe3 O11 78.62(8)
O1 Fe3 N33 87.82(9)
O1 Fe3 N32 151.32(9)
O1 Fe3 N31 105.24(9)
O11 Fe3 N32 74.69(9)
O11 Fe3 N31 163.48(10)
O31 Fe3 O1 81.15(9)
O31 Fe3 O11 90.38(8)
O31 Fe3 N33 157.66(10)
O31 Fe3 N32 109.08(10)
O31 Fe3 N31 74.62(10)
N33 Fe3 O11 106.50(9)
N33 Fe3 N32 89.81(10)
N33 Fe3 N31 89.80(11)
N32 Fe3 N31 103.34(10)
O1 Fe4 N34 89.21(9)
O1 Fe4 N14 88.07(9)
O1 Fe4 N24 88.52(10)
N34 Fe4 N24 117.99(11)
N14 Fe4 N34 122.48(11)
N14 Fe4 N24 119.36(11)
Cl1 C206 Cl2 112.3(12)
Cl1 C206 H20A 109.1
Cl1 C206 H20B 109.1
Cl2 C206 H20A 109.1
Cl2 C206 H20B 109.1
H20A C206 H20B 107.9
Cl3 C108 H10U 109.6
Cl3 C108 H10V 109.6
Cl4 C108 Cl3 110.1(10)
Cl4 C108 H10U 109.6
Cl4 C108 H10V 109.6
H10U C108 H10V 108.1
Cl5 C109 H10W 111.8
Cl5 C109 H10X 111.8
Cl6 C109 Cl5 100.1(11)
Cl6 C109 H10W 111.8
Cl6 C109 H10X 111.8
H10W C109 H10X 109.5
O205 S201 O204 107.9(11)
O205 S201 C201 104.9(12)
O203 S201 O205 114.8(13)
O203 S201 O204 117.1(11)
O203 S201 C201 111.4(10)
O204 S201 C201 99.1(9)
F203 C201 S201 133.4(16)
F203 C201 F205 90.0(13)
F203 C201 F204 95.5(13)
F205 C201 S201 107.4(11)
F204 C201 S201 113.9(12)
F204 C201 F205 114.8(16)
O209 S203 O211 115.3(9)
O209 S203 C203 104.5(8)
O210 S203 O209 110.7(9)
O210 S203 O211 119.6(9)
O210 S203 C203 102.3(9)
O211 S203 C203 101.9(9)
F211 C203 S203 108.1(11)
F211 C203 F210 109.1(13)
F209 C203 S203 110.0(10)
F209 C203 F211 112.4(14)
F209 C203 F210 108.5(13)
F210 C203 S203 108.5(12)
O215 S205 O217 116.6(8)
O215 S205 C205 99.2(8)
O216 S205 O215 114.0(8)
O216 S205 O217 118.3(9)
O216 S205 C205 103.8(7)
O217 S205 C205 100.7(9)
F215 C205 S205 113.5(10)
F215 C205 F216 113.1(14)
F216 C205 S205 105.1(11)
F217 C205 S205 112.0(12)
F217 C205 F215 108.1(14)
F217 C205 F216 104.8(14)
O214 S204 O213 104.9(8)
O214 S204 C204 100.4(9)
O212 S204 O214 117.2(7)
O212 S204 O213 122.9(7)
O212 S204 C204 102.1(8)
O213 S204 C204 106.5(8)
F212 C204 S204 123.8(13)
F212 C204 F213 107.2(14)
F212 C204 F214 107.2(14)
F213 C204 S204 109.9(12)
F214 C204 S204 106.0(12)
F214 C204 F213 100.3(14)
O201 S200 O202 114.8(2)
O201 S200 C200 103.23(17)
O200 S200 O201 114.8(2)
O200 S200 O202 116.0(2)
O200 S200 C200 103.04(19)
O202 S200 C200 102.3(2)
F202 C200 S200 110.9(2)
F200 C200 S200 111.0(3)
F200 C200 F202 107.0(3)
F201 C200 S200 110.7(3)
F201 C200 F202 108.5(3)
F201 C200 F200 108.6(3)
O206 S202 O207 114.1(3)
O206 S202 C202 103.1(4)
O208 S202 O206 116.5(4)
O208 S202 O207 115.2(3)
O208 S202 C202 102.0(4)
O207 S202 C202 103.1(4)
F208 C202 S202 113.3(5)
F208 C202 F206 105.2(6)
F206 C202 S202 111.0(6)
F207 C202 S202 112.3(6)
F207 C202 F208 105.9(7)
F207 C202 F206 108.7(7)
Fe2 O21 Fe1 97.32(8)
C21 O21 Fe1 114.66(17)
C21 O21 Fe2 121.20(18)
Fe1 O1 Fe4 116.81(10)
Fe2 O1 Fe1 100.75(9)
Fe2 O1 Fe3 101.65(9)
Fe2 O1 Fe4 116.83(10)
Fe3 O1 Fe1 101.65(9)
Fe3 O1 Fe4 116.51(10)
Fe1 O11 Fe3 98.60(8)
C11 O11 Fe1 120.18(16)
C11 O11 Fe3 114.41(16)
Fe3 O31 Fe2 97.91(9)
C31 O31 Fe2 114.45(19)
C31 O31 Fe3 121.8(2)
C102 O100 C101 113.8(6)
H10A C100 H10B 109.5
H10A C100 H10C 109.5
H10B C100 H10C 109.5
C101 C100 H10A 109.5
C101 C100 H10B 109.5
C101 C100 H10C 109.5
O100 C101 C100 104.2(7)
O100 C101 H10D 110.9
O100 C101 H10E 110.9
C100 C101 H10D 110.9
C100 C101 H10E 110.9
H10D C101 H10E 108.9
O100 C102 H10F 109.4
O100 C102 H10G 109.4
O100 C102 C103 111.0(7)
H10F C102 H10G 108.0
C103 C102 H10F 109.4
C103 C102 H10G 109.4
C102 C103 H10H 109.5
C102 C103 H10I 109.5
C102 C103 H10J 109.5
H10H C103 H10I 109.5
H10H C103 H10J 109.5
H10I C103 H10J 109.5
C106 O101 C105 115.8(11)
H10K C104 H10L 109.5
H10K C104 H10M 109.5
H10L C104 H10M 109.5
C105 C104 H10K 109.5
C105 C104 H10L 109.5
C105 C104 H10M 109.5
O101 C105 C104 107.5(11)
O101 C105 H10N 110.2
O101 C105 H10O 110.2
C104 C105 H10N 110.2
C104 C105 H10O 110.2
H10N C105 H10O 108.5
O101 C106 H10P 106.6
O101 C106 H10Q 106.6
O101 C106 C107 123.0(12)
H10P C106 H10Q 106.5
C107 C106 H10P 106.6
C107 C106 H10Q 106.6
C106 C107 H10R 109.5
C106 C107 H10S 109.5
C106 C107 H10T 109.5
H10R C107 H10S 109.5
H10R C107 H10T 109.5
H10S C107 H10T 109.5
C55 N12 Fe1 115.8(2)
C59 N12 Fe1 124.25(19)
C59 N12 C55 119.8(2)
N14 N13 Fe1 121.34(18)
C71 N13 Fe1 130.8(2)
C71 N13 N14 107.7(2)
C40 N11 Fe1 114.69(19)
C44 N11 Fe1 124.4(2)
C44 N11 C40 119.0(3)
N34 N33 Fe3 122.41(19)
C91 N33 Fe3 129.0(2)
C91 N33 N34 108.0(2)
N33 N34 Fe4 116.74(19)
C93 N34 Fe4 135.2(2)
C93 N34 N33 107.6(2)
N13 N14 Fe4 118.02(18)
C73 N14 Fe4 134.6(2)
C73 N14 N13 107.3(3)
C49 N32 Fe3 125.4(2)
C45 N32 Fe3 115.25(19)
C45 N32 C49 119.3(3)
C50 N21 Fe2 115.5(2)
C54 N21 Fe2 124.6(2)
C54 N21 C50 118.6(3)
C60 N31 Fe3 114.7(2)
C64 N31 Fe3 124.9(2)
C64 N31 C60 118.7(3)
N24 N23 Fe2 122.4(2)
C81 N23 Fe2 129.2(2)
C81 N23 N24 108.1(3)
C65 N22 Fe2 116.2(2)
C65 N22 C69 120.4(3)
C69 N22 Fe2 123.4(3)
N23 N24 Fe4 116.5(2)
C83 N24 Fe4 135.4(2)
C83 N24 N23 107.6(3)
O11 C11 C40 105.3(2)
O11 C11 C12 111.9(2)
O11 C11 C45 106.1(2)
C40 C11 C12 109.6(2)
C40 C11 C45 113.0(2)
C45 C11 C12 110.8(2)
N11 C40 C11 112.9(2)
N11 C40 C41 122.1(3)
C41 C40 C11 125.0(3)
C12 C13 H13 119.1
C14 C13 H13 119.1
C14 C13 C12 121.8(3)
C13 C12 C11 119.0(2)
C13 C12 C17 118.3(3)
C17 C12 C11 122.6(3)
N12 C55 C21 115.1(2)
N12 C55 C56 121.0(3)
C56 C55 C21 123.9(3)
C1 C6 H6 119.9
C5 C6 H6 119.9
C5 C6 C1 120.2(3)
N11 C44 H44 119.0
N11 C44 C43 122.0(3)
C43 C44 H44 119.0
C40 C41 H41 120.8
C40 C41 C42 118.4(3)
C42 C41 H41 120.8
N34 C93 C94 123.3(3)
N34 C93 C92 109.4(3)
C92 C93 C94 127.1(3)
C26 C27 C3 116.6(3)
C26 C27 C22 119.4(3)
C22 C27 C3 123.7(3)
O21 C21 C55 106.3(2)
O21 C21 C22 111.6(2)
O21 C21 C50 105.5(2)
C55 C21 C22 111.2(2)
C55 C21 C50 112.2(2)
C50 C21 C22 109.9(2)
N14 C73 C72 110.1(3)
N14 C73 C74 121.5(3)
C72 C73 C74 128.4(3)
C4 C3 C27 117.6(3)
C4 C3 C2 119.3(3)
C2 C3 C27 122.9(3)
C14 C15 H15 120.4
C14 C15 C16 119.3(3)
C16 C15 H15 120.4
C95 C94 C93 118.4(3)
C99 C94 C93 121.9(3)
C99 C94 C95 119.4(3)
C55 C56 H56 120.4
C55 C56 C57 119.2(3)
C57 C56 H56 120.4
C44 C43 H43 120.5
C42 C43 C44 118.9(3)
C42 C43 H43 120.5
C52 C51 H51 120.5
C50 C51 H51 120.5
C50 C51 C52 119.0(3)
O31 C31 C60 105.2(3)
O31 C31 C65 106.3(3)
O31 C31 C32 112.4(3)
C60 C31 C65 113.1(3)
C60 C31 C32 108.7(3)
C65 C31 C32 111.1(3)
C27 C26 H26 119.4
C25 C26 C27 121.2(3)
C25 C26 H26 119.4
N13 C71 H71 124.9
N13 C71 C72 110.2(3)
C72 C71 H71 124.9
C57 C58 H58 120.7
C57 C58 C59 118.6(3)
C59 C58 H58 120.7
C41 C42 H42 120.3
C43 C42 C41 119.5(3)
C43 C42 H42 120.3
C73 C72 H72 127.7
C71 C72 C73 104.6(3)
C71 C72 H72 127.7
C75 C74 C73 119.7(3)
C79 C74 C73 121.5(3)
C79 C74 C75 118.8(3)
C13 C14 H14 120.2
C15 C14 C13 119.6(3)
C15 C14 H14 120.2
C45 C46 H46 120.5
C45 C46 C47 119.0(3)
C47 C46 H46 120.5
N31 C60 C31 112.9(3)
N31 C60 C61 122.2(3)
C61 C60 C31 124.8(3)
C36 C37 C5 117.5(3)
C36 C37 C32 118.9(3)
C32 C37 C5 123.6(3)
C56 C57 H57 120.2
C58 C57 C56 119.6(3)
C58 C57 H57 120.2
N33 C91 H91 125.1
N33 C91 C92 109.7(3)
C92 C91 H91 125.1
C37 C36 H36 118.9
C35 C36 C37 122.2(3)
C35 C36 H36 118.9
N22 C65 C31 114.5(3)
N22 C65 C66 120.6(4)
C66 C65 C31 124.8(4)
C89 C84 C83 122.1(3)
C89 C84 C85 118.4(4)
C85 C84 C83 119.5(4)
C52 C53 H53 120.4
C54 C53 H53 120.4
C54 C53 C52 119.2(3)
N24 C83 C84 123.2(3)
N24 C83 C82 109.1(3)
C82 C83 C84 127.6(3)
C32 C33 H33 119.4
C32 C33 C34 121.2(4)
C34 C33 H33 119.4
C94 C95 H95 120.0
C96 C95 C94 119.9(4)
C96 C95 H95 120.0
N32 C49 H49 118.8
N32 C49 C48 122.3(3)
C48 C49 H49 118.8
C51 C52 H52 120.5
C53 C52 C51 118.9(3)
C53 C52 H52 120.5
C60 C61 H61 120.7
C62 C61 C60 118.5(4)
C62 C61 H61 120.7
C25 C24 H24 120.1
C25 C24 C23 119.9(3)
C23 C24 H24 120.1
C26 C25 C24 119.9(3)
C26 C25 H25 120.0
C24 C25 H25 120.0
C83 C82 H82 127.3
C81 C82 C83 105.4(3)
C81 C82 H82 127.3
C94 C99 H99 119.7
C98 C99 C94 120.6(3)
C98 C99 H99 119.7
C95 C96 H96 120.1
C97 C96 C95 119.9(4)
C97 C96 H96 120.1
C74 C75 H75 119.8
C76 C75 C74 120.5(4)
C76 C75 H75 119.8
C74 C79 H79 119.7
C74 C79 C78 120.5(3)
C78 C79 H79 119.7
C36 C35 H35 120.6
C34 C35 C36 118.9(3)
C34 C35 H35 120.6
N22 C69 H69 119.6
C68 C69 N22 120.8(5)
C68 C69 H69 119.6
C75 C76 H76 119.9
C77 C76 C75 120.3(3)
C77 C76 H76 119.9
C96 C97 H97 119.5
C98 C97 C96 121.0(4)
C98 C97 H97 119.5
C84 C89 H89 119.7
C84 C89 C88 120.7(4)
C88 C89 H89 119.7
C61 C62 H62 120.2
C63 C62 C61 119.6(3)
C63 C62 H62 120.2
C79 C78 H78 120.0
C77 C78 C79 120.0(4)
C77 C78 H78 120.0
C65 C66 H66 121.6
C67 C66 C65 116.8(5)
C67 C66 H66 121.6
C88 C87 H87 120.1
C86 C87 H87 120.1
C86 C87 C88 119.9(4)
C89 C88 H88 120.1
C87 C88 C89 119.9(5)
C87 C88 H88 120.1
C69 C68 H68 120.7
C67 C68 C69 118.6(5)
C67 C68 H68 120.7
C66 C67 H67 118.7
C68 C67 C66 122.7(5)
C68 C67 H67 118.7
C3 C4 H4 119.6
C3 C4 C5 120.8(3)
C5 C4 H4 119.6
C3 C2 H2 119.8
C1 C2 C3 120.4(3)
C1 C2 H2 119.8
C27 C22 C21 122.5(3)
C23 C22 C27 118.6(3)
C23 C22 C21 118.9(3)
N12 C59 C58 121.7(3)
N12 C59 H59 119.1
C58 C59 H59 119.1
C6 C1 C17 122.6(3)
C2 C1 C6 119.6(3)
C2 C1 C17 117.7(3)
C12 C17 C1 123.2(3)
C16 C17 C12 119.0(3)
C16 C17 C1 117.5(3)
C6 C5 C37 119.1(3)
C6 C5 C4 119.6(3)
C4 C5 C37 121.2(3)
N32 C45 C11 114.9(2)
N32 C45 C46 121.5(3)
C46 C45 C11 123.6(3)
C15 C16 C17 122.0(3)
C15 C16 H16 119.0
C17 C16 H16 119.0
N21 C50 C21 113.1(3)
N21 C50 C51 122.1(3)
C51 C50 C21 124.8(3)
C49 C48 H48 120.8
C49 C48 C47 118.4(3)
C47 C48 H48 120.8
C93 C92 H92 127.3
C91 C92 C93 105.3(3)
C91 C92 H92 127.3
C37 C32 C31 122.5(3)
C33 C32 C31 119.0(3)
C33 C32 C37 118.5(3)
C24 C23 C22 121.0(3)
C24 C23 H23 119.5
C22 C23 H23 119.5
N31 C64 H64 119.1
N31 C64 C63 121.8(4)
C63 C64 H64 119.1
N23 C81 C82 109.9(3)
N23 C81 H81 125.1
C82 C81 H81 125.1
C46 C47 H47 120.3
C48 C47 C46 119.4(3)
C48 C47 H47 120.3
N21 C54 C53 122.1(3)
N21 C54 H54 118.9
C53 C54 H54 118.9
C62 C63 C64 119.1(4)
C62 C63 H63 120.5
C64 C63 H63 120.5
C33 C34 H34 119.8
C35 C34 C33 120.3(4)
C35 C34 H34 119.8
C76 C77 H77 120.1
C78 C77 C76 119.9(4)
C78 C77 H77 120.1
C99 C98 H98 120.4
C97 C98 C99 119.2(4)
C97 C98 H98 120.4
C84 C85 H85 119.9
C86 C85 C84 120.3(4)
C86 C85 H85 119.9
C87 C86 C85 120.9(4)
C87 C86 H86 119.6
C85 C86 H86 119.6

loop_
_geom_bond_atom_site_label_1
_geom_bond_atom_site_label_2
_geom_bond_distance
Fe1 O21 2.083(2)
Fe1 O1 1.984(2)
Fe1 O11 1.9793(19)
Fe1 N12 2.099(2)
Fe1 N13 2.057(2)
Fe1 N11 2.163(2)
Fe2 O21 1.968(2)
Fe2 O1 1.966(2)
Fe2 O31 2.081(2)
Fe2 N21 2.169(3)
Fe2 N23 2.059(3)
Fe2 N22 2.101(3)
Fe3 O1 1.977(2)
Fe3 O11 2.070(2)
Fe3 O31 1.970(2)
Fe3 N33 2.053(3)
Fe3 N32 2.112(3)
Fe3 N31 2.198(3)
Fe4 O1 2.031(2)
Fe4 N34 2.055(3)
Fe4 N14 2.048(3)
Fe4 N24 2.061(3)
Cl1 C206 1.742(18)
Cl2 C206 1.752(19)
C206 H20A 0.9900
C206 H20B 0.9900
Cl3 C108 1.756(17)
Cl4 C108 1.718(17)
C108 H10U 0.9900
C108 H10V 0.9900
Cl5 C109 1.738(19)
Cl6 C109 1.588(18)
C109 H10W 0.9900
C109 H10X 0.9900
S201 O205 1.426(12)
S201 O203 1.372(12)
S201 O204 1.515(12)
S201 C201 1.777(12)
F203 C201 1.259(14)
F205 C201 1.369(15)
F204 C201 1.280(14)
S203 O209 1.417(10)
S203 O210 1.406(11)
S203 O211 1.471(11)
S203 C203 1.841(13)
F211 C203 1.306(14)
F209 C203 1.298(13)
F210 C203 1.309(14)
S205 O215 1.405(10)
S205 O216 1.400(9)
S205 O217 1.462(11)
S205 C205 1.804(12)
F215 C205 1.301(13)
F216 C205 1.356(14)
F217 C205 1.282(14)
S204 O214 1.394(10)
S204 O212 1.301(9)
S204 O213 1.638(11)
S204 C204 1.809(13)
F212 C204 1.250(13)
F213 C204 1.351(14)
F214 C204 1.346(15)
S200 O201 1.440(3)
S200 O200 1.431(3)
S200 O202 1.441(3)
S200 C200 1.832(4)
F202 C200 1.342(4)
F200 C200 1.341(4)
F201 C200 1.333(5)
S202 O206 1.438(5)
S202 O208 1.432(4)
S202 O207 1.439(5)
S202 C202 1.813(7)
F208 C202 1.326(8)
F206 C202 1.377(9)
F207 C202 1.294(9)
O21 C21 1.416(3)
O11 C11 1.411(3)
O31 C31 1.411(4)
O100 C101 1.430(7)
O100 C102 1.386(7)
C100 H10A 0.9800
C100 H10B 0.9800
C100 H10C 0.9800
C100 C101 1.560(9)
C101 H10D 0.9900
C101 H10E 0.9900
C102 H10F 0.9900
C102 H10G 0.9900
C102 C103 1.581(8)
C103 H10H 0.9800
C103 H10I 0.9800
C103 H10J 0.9800
O101 C105 1.424(11)
O101 C106 1.352(11)
C104 H10K 0.9800
C104 H10L 0.9800
C104 H10M 0.9800
C104 C105 1.542(13)
C105 H10N 0.9900
C105 H10O 0.9900
C106 H10P 0.9900
C106 H10Q 0.9900
C106 C107 1.586(12)
C107 H10R 0.9800
C107 H10S 0.9800
C107 H10T 0.9800
N12 C55 1.356(4)
N12 C59 1.343(4)
N13 N14 1.388(4)
N13 C71 1.346(4)
N11 C40 1.351(4)
N11 C44 1.345(4)
N33 N34 1.382(4)
N33 C91 1.356(4)
N34 C93 1.352(4)
N14 C73 1.350(4)
N32 C49 1.347(4)
N32 C45 1.345(4)
N21 C50 1.351(4)
N21 C54 1.348(4)
N31 C60 1.350(5)
N31 C64 1.347(4)
N23 N24 1.380(4)
N23 C81 1.352(4)
N22 C65 1.350(5)
N22 C69 1.354(5)
N24 C83 1.357(4)
C11 C40 1.531(4)
C11 C12 1.549(4)
C11 C45 1.538(4)
C40 C41 1.386(4)
C13 H13 0.9500
C13 C12 1.399(4)
C13 C14 1.392(4)
C12 C17 1.407(4)
C55 C21 1.528(4)
C55 C56 1.384(4)
C6 H6 0.9500
C6 C1 1.394(4)
C6 C5 1.388(5)
C44 H44 0.9500
C44 C43 1.389(4)
C41 H41 0.9500
C41 C42 1.397(5)
C93 C94 1.467(5)
C93 C92 1.401(5)
C27 C3 1.487(4)
C27 C26 1.407(4)
C27 C22 1.408(4)
C21 C22 1.553(4)
C21 C50 1.544(4)
C73 C72 1.392(5)
C73 C74 1.468(5)
C3 C4 1.382(5)
C3 C2 1.397(4)
C15 H15 0.9500
C15 C14 1.379(5)
C15 C16 1.389(5)
C94 C95 1.403(5)
C94 C99 1.396(5)
C56 H56 0.9500
C56 C57 1.388(5)
C43 H43 0.9500
C43 C42 1.381(5)
C51 H51 0.9500
C51 C52 1.390(5)
C51 C50 1.379(4)
C31 C60 1.531(5)
C31 C65 1.534(5)
C31 C32 1.551(4)
C26 H26 0.9500
C26 C25 1.382(5)
C71 H71 0.9500
C71 C72 1.388(5)
C58 H58 0.9500
C58 C57 1.386(5)
C58 C59 1.390(4)
C42 H42 0.9500
C72 H72 0.9500
C74 C75 1.402(5)
C74 C79 1.385(5)
C14 H14 0.9500
C46 H46 0.9500
C46 C45 1.385(4)
C46 C47 1.390(5)
C60 C61 1.389(5)
C37 C36 1.393(5)
C37 C5 1.492(5)
C37 C32 1.416(5)
C57 H57 0.9500
C91 H91 0.9500
C91 C92 1.377(5)
C36 H36 0.9500
C36 C35 1.385(5)
C65 C66 1.384(6)
C84 C83 1.456(5)
C84 C89 1.390(6)
C84 C85 1.401(5)
C53 H53 0.9500
C53 C52 1.383(6)
C53 C54 1.379(5)
C83 C82 1.401(5)
C33 H33 0.9500
C33 C32 1.395(5)
C33 C34 1.399(5)
C95 H95 0.9500
C95 C96 1.391(5)
C49 H49 0.9500
C49 C48 1.381(5)
C52 H52 0.9500
C61 H61 0.9500
C61 C62 1.389(6)
C24 H24 0.9500
C24 C25 1.382(6)
C24 C23 1.402(5)
C25 H25 0.9500
C82 H82 0.9500
C82 C81 1.376(5)
C99 H99 0.9500
C99 C98 1.395(5)
C96 H96 0.9500
C96 C97 1.387(6)
C75 H75 0.9500
C75 C76 1.386(5)
C79 H79 0.9500
C79 C78 1.400(5)
C35 H35 0.9500
C35 C34 1.380(6)
C69 H69 0.9500
C69 C68 1.352(6)
C76 H76 0.9500
C76 C77 1.385(6)
C97 H97 0.9500
C97 C98 1.387(6)
C89 H89 0.9500
C89 C88 1.398(6)
C62 H62 0.9500
C62 C63 1.372(7)
C78 H78 0.9500
C78 C77 1.382(6)
C66 H66 0.9500
C66 C67 1.377(9)
C87 H87 0.9500
C87 C88 1.380(7)
C87 C86 1.370(8)
C88 H88 0.9500
C68 H68 0.9500
C68 C67 1.348(9)
C67 H67 0.9500
C4 H4 0.9500
C4 C5 1.396(5)
C2 H2 0.9500
C2 C1 1.392(4)
C22 C23 1.402(4)
C59 H59 0.9500
C1 C17 1.495(4)
C17 C16 1.392(4)
C16 H16 0.9500
C48 H48 0.9500
C48 C47 1.388(6)
C92 H92 0.9500
C23 H23 0.9500
C64 H64 0.9500
C64 C63 1.396(5)
C81 H81 0.9500
C47 H47 0.9500
C54 H54 0.9500
C63 H63 0.9500
C34 H34 0.9500
C77 H77 0.9500
C98 H98 0.9500
C85 H85 0.9500
C85 C86 1.385(6)
C86 H86 0.9500

loop_
_geom_torsion_atom_site_label_1
_geom_torsion_atom_site_label_2
_geom_torsion_atom_site_label_3
_geom_torsion_atom_site_label_4
_geom_torsion
Fe1 O21 C21 C55 -38.0(3)
Fe1 O21 C21 C22 -159.39(19)
Fe1 O21 C21 C50 81.3(2)
Fe1 O11 C11 C40 -36.6(3)
Fe1 O11 C11 C12 82.4(2)
Fe1 O11 C11 C45 -156.60(17)
Fe1 N12 C55 C21 7.5(3)
Fe1 N12 C55 C56 -174.3(2)
Fe1 N12 C59 C58 175.3(2)
Fe1 N13 N14 Fe4 1.4(3)
Fe1 N13 N14 C73 -176.8(2)
Fe1 N13 C71 C72 176.2(2)
Fe1 N11 C40 C11 -18.7(3)
Fe1 N11 C40 C41 162.6(2)
Fe1 N11 C44 C43 -161.9(2)
Fe2 O21 C21 C55 -154.20(17)
Fe2 O21 C21 C22 84.4(3)
Fe2 O21 C21 C50 -35.0(3)
Fe2 O31 C31 C60 81.1(3)
Fe2 O31 C31 C65 -39.1(3)
Fe2 O31 C31 C32 -160.8(2)
Fe2 N21 C50 C21 -12.2(3)
Fe2 N21 C50 C51 168.0(3)
Fe2 N21 C54 C53 -165.9(3)
Fe2 N23 N24 Fe4 -2.6(3)
Fe2 N23 N24 C83 -175.5(2)
Fe2 N23 C81 C82 174.5(2)
Fe2 N22 C65 C31 5.5(4)
Fe2 N22 C65 C66 -178.6(4)
Fe2 N22 C69 C68 179.1(5)
Fe3 O11 C11 C40 80.4(2)
Fe3 O11 C11 C12 -160.60(17)
Fe3 O11 C11 C45 -39.6(2)
Fe3 O31 C31 C60 -36.4(3)
Fe3 O31 C31 C65 -156.5(2)
Fe3 O31 C31 C32 81.8(3)
Fe3 N33 N34 Fe4 1.2(3)
Fe3 N33 N34 C93 -172.3(2)
Fe3 N33 C91 C92 170.8(2)
Fe3 N32 C49 C48 175.7(3)
Fe3 N32 C45 C11 7.9(3)
Fe3 N32 C45 C46 -174.7(2)
Fe3 N31 C60 C31 -17.4(3)
Fe3 N31 C60 C61 163.6(3)
Fe3 N31 C64 C63 -164.2(3)
Fe4 N34 C93 C94 13.5(5)
Fe4 N34 C93 C92 -170.8(2)
Fe4 N14 C73 C72 -177.3(3)
Fe4 N14 C73 C74 3.2(5)
Fe4 N24 C83 C84 11.1(5)
Fe4 N24 C83 C82 -169.8(3)
O205 S201 C201 F203 -169(2)
O205 S201 C201 F205 -61.4(17)
O205 S201 C201 F204 66.9(18)
O203 S201 C201 F203 67(2)
O203 S201 C201 F205 173.8(15)
O203 S201 C201 F204 -57.8(19)
O204 S201 C201 F203 -57(2)
O204 S201 C201 F205 49.9(15)
O204 S201 C201 F204 178.3(16)
O209 S203 C203 F211 171.4(12)
O209 S203 C203 F209 -65.5(12)
O209 S203 C203 F210 53.2(13)
O210 S203 C203 F211 -73.2(12)
O210 S203 C203 F209 49.9(12)
O210 S203 C203 F210 168.6(12)
O211 S203 C203 F211 51.0(13)
O211 S203 C203 F209 174.2(12)
O211 S203 C203 F210 -67.2(13)
O215 S205 C205 F215 63.8(15)
O215 S205 C205 F216 -60.3(12)
O215 S205 C205 F217 -173.5(13)
O216 S205 C205 F215 -178.5(14)
O216 S205 C205 F216 57.4(13)
O216 S205 C205 F217 -55.8(15)
O217 S205 C205 F215 -55.7(15)
O217 S205 C205 F216 -179.8(11)
O217 S205 C205 F217 67.0(14)
O214 S204 C204 F212 -81.5(17)
O214 S204 C204 F213 46.8(14)
O214 S204 C204 F214 154.4(12)
O212 S204 C204 F212 157.6(15)
O212 S204 C204 F213 -74.1(13)
O212 S204 C204 F214 33.4(13)
O213 S204 C204 F212 27.5(18)
O213 S204 C204 F213 155.9(12)
O213 S204 C204 F214 -96.6(12)
O201 S200 C200 F202 61.3(3)
O201 S200 C200 F200 -179.9(3)
O201 S200 C200 F201 -59.2(3)
O200 S200 C200 F202 -58.6(3)
O200 S200 C200 F200 60.3(3)
O200 S200 C200 F201 -179.1(3)
O202 S200 C200 F202 -179.3(3)
O202 S200 C200 F200 -60.5(3)
O202 S200 C200 F201 60.2(3)
O206 S202 C202 F208 -177.0(6)
O206 S202 C202 F206 64.9(7)
O206 S202 C202 F207 -57.0(6)
O208 S202 C202 F208 -55.8(7)
O208 S202 C202 F206 -173.9(6)
O208 S202 C202 F207 64.1(6)
O207 S202 C202 F208 64.0(7)
O207 S202 C202 F206 -54.1(6)
O207 S202 C202 F207 -176.0(5)
O21 C21 C22 C27 37.4(4)
O21 C21 C22 C23 -141.5(3)
O21 C21 C50 N21 27.8(3)
O21 C21 C50 C51 -152.3(3)
O11 C11 C40 N11 33.4(3)
O11 C11 C40 C41 -147.9(3)
O11 C11 C12 C13 -140.9(3)
O11 C11 C12 C17 37.7(3)
O11 C11 C45 N32 19.6(3)
O11 C11 C45 C46 -157.7(3)
O31 C31 C60 N31 31.9(4)
O31 C31 C60 C61 -149.0(3)
O31 C31 C65 N22 21.1(4)
O31 C31 C65 C66 -154.6(5)
O31 C31 C32 C37 33.4(5)
O31 C31 C32 C33 -145.6(4)
C101 O100 C102 C103 -161.0(11)
C102 O100 C101 C100 -141.7(17)
C105 O101 C106 C107 175.1(18)
C106 O101 C105 C104 134.7(18)
N12 C55 C21 O21 19.1(3)
N12 C55 C21 C22 140.7(3)
N12 C55 C21 C50 -95.7(3)
N12 C55 C56 C57 -1.3(5)
N13 N14 C73 C72 0.6(4)
N13 N14 C73 C74 -178.9(3)
N13 C71 C72 C73 -0.1(4)
N11 C40 C41 C42 0.9(4)
N11 C44 C43 C42 0.7(5)
N33 N34 C93 C94 -174.6(3)
N33 N34 C93 C92 1.0(3)
N33 C91 C92 C93 1.0(4)
N34 N33 C91 C92 -0.4(4)
N34 C93 C94 C95 -155.8(3)
N34 C93 C94 C99 30.3(5)
N34 C93 C92 C91 -1.3(4)
N14 N13 C71 C72 0.5(4)
N14 C73 C72 C71 -0.3(4)
N14 C73 C74 C75 -144.3(4)
N14 C73 C74 C79 35.7(5)
N32 C49 C48 C47 -1.9(6)
N31 C60 C61 C62 2.7(5)
N31 C64 C63 C62 1.6(6)
N23 N24 C83 C84 -178.0(3)
N23 N24 C83 C82 1.1(4)
N22 C65 C66 C67 0.8(9)
N22 C69 C68 C67 -1.8(11)
N24 N23 C81 C82 0.4(4)
N24 C83 C82 C81 -0.8(4)
C11 C40 C41 C42 -177.6(3)
C11 C12 C17 C1 -5.0(4)
C11 C12 C17 C16 -179.3(3)
C40 N11 C44 C43 1.6(4)
C40 C11 C12 C13 -24.6(3)
C40 C11 C12 C17 154.1(3)
C40 C11 C45 N32 -95.2(3)
C40 C11 C45 C46 87.5(3)
C40 C41 C42 C43 1.5(5)
C13 C12 C17 C1 173.7(3)
C13 C12 C17 C16 -0.6(4)
C12 C11 C40 N11 -87.0(3)
C12 C11 C40 C41 91.6(3)
C12 C11 C45 N32 141.3(3)
C12 C11 C45 C46 -36.0(4)
C12 C13 C14 C15 0.8(5)
C12 C17 C16 C15 0.9(5)
C55 N12 C59 C58 -0.4(5)
C55 C21 C22 C27 -81.1(4)
C55 C21 C22 C23 100.0(3)
C55 C21 C50 N21 143.1(3)
C55 C21 C50 C51 -37.1(4)
C55 C56 C57 C58 -0.6(5)
C6 C1 C17 C12 63.2(4)
C6 C1 C17 C16 -122.4(3)
C44 N11 C40 C11 176.3(3)
C44 N11 C40 C41 -2.4(4)
C44 C43 C42 C41 -2.3(5)
C93 C94 C95 C96 -173.6(3)
C93 C94 C99 C98 172.8(3)
C27 C3 C4 C5 173.1(3)
C27 C3 C2 C1 -172.3(3)
C27 C26 C25 C24 1.1(6)
C27 C22 C23 C24 -1.2(5)
C21 C55 C56 C57 176.7(3)
C21 C22 C23 C24 177.8(3)
C73 C74 C75 C76 -179.7(4)
C73 C74 C79 C78 -179.9(4)
C3 C27 C26 C25 -174.9(3)
C3 C27 C22 C21 -4.5(5)
C3 C27 C22 C23 174.5(3)
C3 C4 C5 C6 3.1(4)
C3 C4 C5 C37 -173.5(3)
C3 C2 C1 C6 -4.2(4)
C3 C2 C1 C17 170.7(3)
C94 C93 C92 C91 174.2(3)
C94 C95 C96 C97 0.2(6)
C94 C99 C98 C97 0.9(6)
C56 C55 C21 O21 -159.1(3)
C56 C55 C21 C22 -37.4(4)
C56 C55 C21 C50 86.2(3)
C31 C60 C61 C62 -176.2(3)
C31 C65 C66 C67 176.2(6)
C26 C27 C3 C4 63.1(4)
C26 C27 C3 C2 -121.6(3)
C26 C27 C22 C21 -178.1(3)
C26 C27 C22 C23 0.8(5)
C71 N13 N14 Fe4 177.6(2)
C71 N13 N14 C73 -0.7(3)
C72 C73 C74 C75 36.2(6)
C72 C73 C74 C79 -143.7(4)
C74 C73 C72 C71 179.2(3)
C74 C75 C76 C77 -0.6(7)
C74 C79 C78 C77 -0.2(7)
C14 C13 C12 C11 178.5(3)
C14 C13 C12 C17 -0.2(4)
C14 C15 C16 C17 -0.2(5)
C60 N31 C64 C63 0.2(5)
C60 C31 C65 N22 -93.8(4)
C60 C31 C65 C66 90.5(5)
C60 C31 C32 C37 149.4(3)
C60 C31 C32 C33 -29.6(5)
C60 C61 C62 C63 -0.8(6)
C37 C36 C35 C34 -1.3(7)
C57 C58 C59 N12 -1.5(5)
C91 N33 N34 Fe4 173.2(2)
C91 N33 N34 C93 -0.4(3)
C36 C37 C5 C6 60.4(4)
C36 C37 C5 C4 -123.0(4)
C36 C37 C32 C31 -177.2(3)
C36 C37 C32 C33 1.8(6)
C36 C35 C34 C33 2.4(8)
C65 N22 C69 C68 -0.8(7)
C65 C31 C60 N31 147.5(3)
C65 C31 C60 C61 -33.4(4)
C65 C31 C32 C37 -85.6(4)
C65 C31 C32 C33 95.5(4)
C65 C66 C67 C68 -3.5(13)
C84 C83 C82 C81 178.2(3)
C84 C89 C88 C87 -1.2(8)
C84 C85 C86 C87 0.2(7)
C83 C84 C89 C88 178.3(4)
C83 C84 C85 C86 -177.9(4)
C83 C82 C81 N23 0.2(4)
C95 C94 C99 C98 -1.1(5)
C95 C96 C97 C98 -0.4(6)
C49 N32 C45 C11 -174.9(3)
C49 N32 C45 C46 2.5(5)
C49 C48 C47 C46 3.5(6)
C52 C51 C50 N21 -1.3(5)
C52 C51 C50 C21 178.9(3)
C52 C53 C54 N21 -0.4(6)
C61 C62 C63 C64 -1.3(6)
C25 C24 C23 C22 1.5(6)
C99 C94 C95 C96 0.5(5)
C96 C97 C98 C99 -0.1(6)
C75 C74 C79 C78 0.1(6)
C75 C76 C77 C78 0.5(7)
C79 C74 C75 C76 0.3(6)
C79 C78 C77 C76 -0.1(7)
C69 N22 C65 C31 -174.6(3)
C69 N22 C65 C66 1.3(6)
C69 C68 C67 C66 4.0(14)
C89 C84 C83 N24 26.3(5)
C89 C84 C83 C82 -152.6(4)
C89 C84 C85 C86 -0.4(6)
C88 C87 C86 C85 -0.4(8)
C4 C3 C2 C1 3.0(4)
C2 C3 C4 C5 -2.5(4)
C2 C1 C17 C12 -111.5(3)
C2 C1 C17 C16 62.9(4)
C22 C27 C3 C4 -110.7(4)
C22 C27 C3 C2 64.6(4)
C22 C27 C26 C25 -0.8(5)
C22 C21 C50 N21 -92.6(3)
C22 C21 C50 C51 87.2(4)
C59 N12 C55 C21 -176.4(3)
C59 N12 C55 C56 1.8(4)
C59 C58 C57 C56 1.9(5)
C1 C6 C5 C37 172.4(3)
C1 C6 C5 C4 -4.3(4)
C1 C17 C16 C15 -173.8(3)
C5 C6 C1 C2 4.8(4)
C5 C6 C1 C17 -169.8(3)
C5 C37 C36 C35 -178.1(4)
C5 C37 C32 C31 -0.1(5)
C5 C37 C32 C33 178.9(4)
C45 N32 C49 C48 -1.1(6)
C45 C11 C40 N11 148.8(2)
C45 C11 C40 C41 -32.5(4)
C45 C11 C12 C13 100.9(3)
C45 C11 C12 C17 -80.5(3)
C45 C46 C47 C48 -2.2(6)
C16 C15 C14 C13 -0.6(5)
C50 N21 C54 C53 0.4(5)
C50 C21 C22 C27 154.1(3)
C50 C21 C22 C23 -24.8(4)
C50 C51 C52 C53 1.3(6)
C92 C93 C94 C95 29.3(5)
C92 C93 C94 C99 -144.6(4)
C32 C31 C60 N31 -88.6(3)
C32 C31 C60 C61 90.4(4)
C32 C31 C65 N22 143.6(3)
C32 C31 C65 C66 -32.0(6)
C32 C37 C36 C35 -0.8(6)
C32 C37 C5 C6 -116.7(4)
C32 C37 C5 C4 59.9(5)
C32 C33 C34 C35 -1.4(8)
C23 C24 C25 C26 -1.4(6)
C64 N31 C60 C31 176.6(3)
C64 N31 C60 C61 -2.5(5)
C81 N23 N24 Fe4 171.9(2)
C81 N23 N24 C83 -0.9(3)
C47 C46 C45 N32 -0.8(5)
C47 C46 C45 C11 176.3(3)
C54 N21 C50 C21 -179.8(3)
C54 N21 C50 C51 0.4(5)
C54 C53 C52 C51 -0.5(6)
C34 C33 C32 C31 178.3(4)
C34 C33 C32 C37 -0.7(7)
C85 C84 C83 N24 -156.3(3)
C85 C84 C83 C82 24.8(6)
C85 C84 C89 C88 0.9(6)
C86 C87 C88 C89 1.0(8)
